data_7219368
loop_
_publ_author_name
'Tomiyasu, Hirotsugu'
'Zhao, Jiang-Lin'
'Ni, Xin-Long'
'zeng, xi'
'Elsegood, Mark Robert James'
'Jones, Beth'
'Redshaw, Carl'
'Teat, Simon'
'Yamato, Takehiko'

_publ_section_title
;
 Positive and negative allosteric effects of thiacalix[4]arene-based
 receptors having urea and crown--ether moieties
;
_journal_name_full 'RSC Adv.'
_journal_paper_doi 10.1039/C4RA15905E
_journal_year 2015
_chemical_formula_moiety 'C66 H78 N8 O15 S4, 0.5(C H Cl3), 3(C2 H3 N)'
_chemical_formula_sum 'C72.5 H87.5 Cl1.5 N11 O15 S4'
_chemical_formula_weight 1534.44
_chemical_melting_point 486.0(10)
_chemical_name_systematic
; 
 ? 
;
_space_group_crystal_system monoclinic
_space_group_IT_number 14
_space_group_name_Hall '-P 2ybc'
_space_group_name_H-M_alt 'P 1 21/c 1'
_symmetry_space_group_name_Hall '-P 2ybc'
_symmetry_space_group_name_H-M 'P 1 21/c 1'
_atom_sites_solution_hydrogens mixed
_atom_sites_solution_primary direct
_atom_sites_solution_secondary difmap
_audit_creation_method SHELXL-2014
_audit_update_record
;
2014-10-09 deposited with the CCDC.
2015-01-22 downloaded from the CCDC.
;
_cell_angle_alpha 90
_cell_angle_beta 96.384(4)
_cell_angle_gamma 90
_cell_formula_units_Z 8
_cell_length_a 17.7980(10)
_cell_length_b 26.7870(16)
_cell_length_c 32.552(2)
_cell_measurement_reflns_used 9617
_cell_measurement_temperature 100(2)
_cell_measurement_theta_max 34.35
_cell_measurement_theta_min 2.44
_cell_volume 15423.1(16)
_computing_cell_refinement 'Bruker SAINT'
_computing_data_collection 'Bruker APEX 2'
_computing_data_reduction 'Bruker SAINT'
_computing_molecular_graphics 'Bruker SHTXTL'
_computing_publication_material 'Bruker SHTXTL'
_computing_structure_refinement 'SHELXL-2014 (Sheldrick, 2014)'
_computing_structure_solution 'SHELXS-97 (Sheldrick, 2008)'
_diffrn_ambient_temperature 100(2)
_diffrn_measured_fraction_theta_full 0.998
_diffrn_measured_fraction_theta_max 0.989
_diffrn_measurement_device_type 'Bruker APEX 2 CCD diffractometer'
_diffrn_measurement_method '\w rotation with narrow frames'
_diffrn_radiation_type synchrotron
_diffrn_radiation_wavelength 0.7749
_diffrn_reflns_av_R_equivalents 0.0522
_diffrn_reflns_av_unetI/netI 0.0577
_diffrn_reflns_Laue_measured_fraction_full 0.998
_diffrn_reflns_Laue_measured_fraction_max 0.989
_diffrn_reflns_limit_h_max 26
_diffrn_reflns_limit_h_min -26
_diffrn_reflns_limit_k_max 39
_diffrn_reflns_limit_k_min -39
_diffrn_reflns_limit_l_max 47
_diffrn_reflns_limit_l_min -42
_diffrn_reflns_number 155885
_diffrn_reflns_point_group_measured_fraction_full 0.998
_diffrn_reflns_point_group_measured_fraction_max 0.989
_diffrn_reflns_theta_full 27.706
_diffrn_reflns_theta_max 34.779
_diffrn_reflns_theta_min 1.594
_diffrn_source 'ALS Station 11.3.1'
_diffrn_standards_decay_% 0
_diffrn_standards_interval_count 0
_diffrn_standards_interval_time 0
_diffrn_standards_number 0
_exptl_absorpt_coefficient_mu 0.306
_exptl_absorpt_correction_T_max 0.994
_exptl_absorpt_correction_T_min 0.927
_exptl_absorpt_correction_type multi-scan
_exptl_absorpt_process_details 'SADABS v2012/1, Sheldrick, G.M., (2012)'
_exptl_crystal_colour colourless
_exptl_crystal_density_diffrn 1.322
_exptl_crystal_description plate
_exptl_crystal_F_000 6472
_exptl_crystal_recrystallization_method 'Re-crystallisation from solvent: chlorform/acetonitrile'
_exptl_crystal_size_max 0.250
_exptl_crystal_size_mid 0.250
_exptl_crystal_size_min 0.020
_refine_diff_density_max 2.443
_refine_diff_density_min -1.856
_refine_diff_density_rms 0.092
_refine_ls_extinction_method none
_refine_ls_goodness_of_fit_ref 1.048
_refine_ls_hydrogen_treatment mixed
_refine_ls_matrix_type full
_refine_ls_number_parameters 2055
_refine_ls_number_reflns 50956
_refine_ls_number_restraints 656
_refine_ls_restrained_S_all 1.054
_refine_ls_R_factor_all 0.1114
_refine_ls_R_factor_gt 0.0863
_refine_ls_shift/su_max 0.001
_refine_ls_shift/su_mean 0.000
_refine_ls_structure_factor_coef Fsqd
_refine_ls_weighting_details 'w=1/[\s^2^(Fo^2^)+(0.1702P)^2^+8.5757P] where P=(Fo^2^+2Fc^2^)/3'
_refine_ls_weighting_scheme calc
_refine_ls_wR_factor_gt 0.2650
_refine_ls_wR_factor_ref 0.2937
_reflns_Friedel_coverage 0.000
_reflns_number_gt 35702
_reflns_number_total 50956
_reflns_threshold_expression 'I > 2\s(I)'
_cod_data_source_file c4ra15905e2.cif
_cod_data_source_block 4e
_cod_depositor_comments
;
The following automatic conversions were performed:

'_chemical_melting_point' value '485-487' was changed to '486.0(10)'
- the average value was taken and precision was estimated.

Automatic conversion script
Id: cif_fix_values 3008 2015-01-20 13:52:24Z robertas 
;
_cod_original_formula_sum 'C72.50 H87.50 Cl1.50 N11 O15 S4'
_cod_database_code 7219368
_shelx_space_group_comment
; 
The symmetry employed for this shelxl refinement is uniquely defined 
by the following loop, which should always be used as a source of 
symmetry information in preference to the above space-group names. 
They are only intended as comments. 
;
_shelx_estimated_absorpt_t_min 0.927
_shelx_estimated_absorpt_t_max 0.994
_platon_squeeze_void_probe_radius 1.20
_shelxl_version_number 2014-3

loop_
_space_group_symop_operation_xyz
'x, y, z'
'-x, y+1/2, -z+1/2'
'-x, -y, -z'
'x, -y-1/2, z-1/2'

loop_
_atom_site_label
_atom_site_type_symbol
_atom_site_fract_x
_atom_site_fract_y
_atom_site_fract_z
_atom_site_U_iso_or_equiv
_atom_site_adp_type
_atom_site_occupancy
_atom_site_site_symmetry_order
_atom_site_calc_flag
_atom_site_refinement_flags_posn
_atom_site_refinement_flags_adp
_atom_site_refinement_flags_occupancy
_atom_site_disorder_assembly
_atom_site_disorder_group
O1 O 1.08912(9) 0.38262(8) 0.22019(5) 0.0432(4) Uani 1 1 d . . . . .
C1 C 1.12662(12) 0.40183(10) 0.25638(7) 0.0376(5) Uani 1 1 d . . . . .
C2 C 1.15079(13) 0.37101(9) 0.28938(8) 0.0385(5) Uani 1 1 d . . . . .
C3 C 1.18309(13) 0.39193(9) 0.32664(8) 0.0377(5) Uani 1 1 d . . . . .
H3A H 1.1988 0.3706 0.3493 0.045 Uiso 1 1 calc R U . . .
C4 C 1.19284(12) 0.44335(9) 0.33138(7) 0.0343(4) Uani 1 1 d . . . . .
C5 C 1.17012(13) 0.47339(9) 0.29771(8) 0.0375(5) Uani 1 1 d . . . . .
H5A H 1.1771 0.5085 0.3000 0.045 Uiso 1 1 calc R U . . .
C6 C 1.13722(13) 0.45334(10) 0.26039(8) 0.0396(5) Uani 1 1 d . . . . .
C7 C 1.22705(14) 0.46419(9) 0.37319(8) 0.0388(5) Uani 1 1 d . . . . .
C8 C 1.1784(3) 0.44770(16) 0.40643(11) 0.0749(12) Uani 1 1 d . . . . .
H8A H 1.2022 0.4584 0.4336 0.112 Uiso 1 1 calc R U . . .
H8B H 1.1736 0.4113 0.4059 0.112 Uiso 1 1 calc R U . . .
H8C H 1.1282 0.4629 0.4011 0.112 Uiso 1 1 calc R U . . .
C9 C 1.3057(2) 0.44229(13) 0.38447(13) 0.0684(10) Uani 1 1 d . . . . .
H9A H 1.3392 0.4533 0.3643 0.103 Uiso 1 1 calc R U . . .
H9B H 1.3026 0.4058 0.3843 0.103 Uiso 1 1 calc R U . . .
H9C H 1.3259 0.4538 0.4121 0.103 Uiso 1 1 calc R U . . .
C10 C 1.2338(2) 0.52079(11) 0.37283(10) 0.0530(7) Uani 1 1 d . . . . .
H10A H 1.2663 0.5309 0.3519 0.080 Uiso 1 1 calc R U . . .
H10B H 1.2560 0.5324 0.4001 0.080 Uiso 1 1 calc R U . . .
H10C H 1.1836 0.5356 0.3663 0.080 Uiso 1 1 calc R U . . .
S1 S 1.15827(4) 0.30519(3) 0.28692(3) 0.0554(2) Uani 1 1 d . . . . .
O2 O 0.99060(10) 0.32830(6) 0.29157(5) 0.0369(3) Uani 1 1 d . . . . .
C11 C 1.00440(13) 0.29315(8) 0.26266(8) 0.0369(5) Uani 1 1 d . . . . .
C12 C 1.07831(14) 0.28149(9) 0.25601(9) 0.0431(6) Uani 1 1 d . . . . .
C13 C 1.09284(14) 0.24462(10) 0.22792(10) 0.0489(7) Uani 1 1 d . . . . .
H13Y H 1.1437 0.2378 0.2234 0.059 Uiso 1 1 calc R U . . .
C14 C 1.03431(13) 0.21729(10) 0.20605(9) 0.0437(6) Uani 1 1 d . . . . .
C15 C 0.96078(13) 0.23054(9) 0.21163(9) 0.0411(5) Uani 1 1 d . . . . .
H15A H 0.9198 0.2140 0.1961 0.049 Uiso 1 1 calc R U . . .
C16 C 0.94576(13) 0.26792(9) 0.23976(8) 0.0371(5) Uani 1 1 d . . . . .
C17 C 1.05210(15) 0.17369(12) 0.17820(11) 0.0568(8) Uani 1 1 d D U . . .
C18 C 1.0704(8) 0.1930(3) 0.1369(2) 0.090(3) Uani 0.73(2) 1 d D U P A 1
H18A H 1.0283 0.2135 0.1243 0.135 Uiso 0.73(2) 1 calc R U P A 1
H18B H 1.1164 0.2133 0.1408 0.135 Uiso 0.73(2) 1 calc R U P A 1
H18C H 1.0782 0.1648 0.1187 0.135 Uiso 0.73(2) 1 calc R U P A 1
C19 C 1.1150(5) 0.1417(4) 0.1991(4) 0.075(2) Uani 0.73(2) 1 d D U P A 1
H19A H 1.1011 0.1300 0.2258 0.113 Uiso 0.73(2) 1 calc R U P A 1
H19B H 1.1233 0.1130 0.1816 0.113 Uiso 0.73(2) 1 calc R U P A 1
H19C H 1.1616 0.1615 0.2037 0.113 Uiso 0.73(2) 1 calc R U P A 1
C20 C 0.9814(3) 0.1389(3) 0.1697(4) 0.073(2) Uani 0.73(2) 1 d D U P A 1
H20A H 0.9678 0.1256 0.1960 0.109 Uiso 0.73(2) 1 calc R U P A 1
H20B H 0.9388 0.1581 0.1561 0.109 Uiso 0.73(2) 1 calc R U P A 1
H20C H 0.9932 0.1112 0.1518 0.109 Uiso 0.73(2) 1 calc R U P A 1
C18X C 1.1096(15) 0.1918(7) 0.1494(8) 0.081(5) Uani 0.27(2) 1 d D U P A 2
H18D H 1.1531 0.2069 0.1660 0.122 Uiso 0.27(2) 1 calc R U P A 2
H18E H 1.1265 0.1635 0.1338 0.122 Uiso 0.27(2) 1 calc R U P A 2
H18F H 1.0856 0.2167 0.1301 0.122 Uiso 0.27(2) 1 calc R U P A 2
C19X C 1.0945(14) 0.1350(9) 0.2062(7) 0.062(4) Uani 0.27(2) 1 d D U P A 2
H19D H 1.1374 0.1510 0.2226 0.093 Uiso 0.27(2) 1 calc R U P A 2
H19E H 1.0604 0.1207 0.2247 0.093 Uiso 0.27(2) 1 calc R U P A 2
H19F H 1.1131 0.1085 0.1893 0.093 Uiso 0.27(2) 1 calc R U P A 2
C20X C 0.9863(9) 0.1509(10) 0.1526(7) 0.061(5) Uani 0.27(2) 1 d D U P A 2
H20D H 0.9601 0.1766 0.1349 0.091 Uiso 0.27(2) 1 calc R U P A 2
H20E H 1.0041 0.1244 0.1353 0.091 Uiso 0.27(2) 1 calc R U P A 2
H20F H 0.9514 0.1367 0.1707 0.091 Uiso 0.27(2) 1 calc R U P A 2
S2 S 0.85015(3) 0.27236(2) 0.24938(2) 0.03925(13) Uani 1 1 d . . . . .
O3 O 0.86920(9) 0.36341(6) 0.19396(5) 0.0346(3) Uani 1 1 d . . . . .
C21 C 0.83560(11) 0.37422(8) 0.22921(7) 0.0313(4) Uani 1 1 d . . . . .
C22 C 0.82843(12) 0.33593(8) 0.25784(8) 0.0334(4) Uani 1 1 d . . . . .
C23 C 0.79331(14) 0.34451(8) 0.29351(8) 0.0367(5) Uani 1 1 d . . . . .
H23 H 0.7891 0.3179 0.3124 0.044 Uiso 1 1 calc R U . . .
C24 C 0.76443(14) 0.39109(9) 0.30199(8) 0.0372(5) Uani 1 1 d . . . . .
C25 C 0.77600(13) 0.42965(8) 0.27458(7) 0.0334(4) Uani 1 1 d . . . . .
H25 H 0.7592 0.4623 0.2805 0.040 Uiso 1 1 calc R U . . .
C26 C 0.81122(12) 0.42227(8) 0.23886(7) 0.0317(4) Uani 1 1 d . . . . .
C27 C 0.72143(19) 0.40043(10) 0.33943(9) 0.0501(7) Uani 1 1 d D U . . .
C28 C 0.7583(2) 0.44463(13) 0.36435(10) 0.0530(9) Uani 0.868(5) 1 d D U P B 1
H28A H 0.7584 0.4740 0.3464 0.079 Uiso 0.868(5) 1 calc R U P B 1
H28B H 0.7295 0.4520 0.3876 0.079 Uiso 0.868(5) 1 calc R U P B 1
H28C H 0.8104 0.4360 0.3749 0.079 Uiso 0.868(5) 1 calc R U P B 1
C29 C 0.6399(2) 0.41448(17) 0.32342(14) 0.0655(11) Uani 0.868(5) 1 d D U P B 1
H29A H 0.6401 0.4438 0.3054 0.098 Uiso 0.868(5) 1 calc R U P B 1
H29B H 0.6157 0.3865 0.3077 0.098 Uiso 0.868(5) 1 calc R U P B 1
H29C H 0.6118 0.4222 0.3469 0.098 Uiso 0.868(5) 1 calc R U P B 1
C30 C 0.7214(4) 0.35520(16) 0.36721(15) 0.089(2) Uani 0.868(5) 1 d D U P B 1
H30A H 0.6933 0.3628 0.3907 0.134 Uiso 0.868(5) 1 calc R U P B 1
H30B H 0.6972 0.3271 0.3516 0.134 Uiso 0.868(5) 1 calc R U P B 1
H30C H 0.7736 0.3463 0.3774 0.134 Uiso 0.868(5) 1 calc R U P B 1
C28X C 0.7703(11) 0.3827(8) 0.3792(5) 0.052(4) Uani 0.132(5) 1 d D U P B 2
H28D H 0.7865 0.3482 0.3756 0.078 Uiso 0.132(5) 1 calc R U P B 2
H28E H 0.8148 0.4042 0.3846 0.078 Uiso 0.132(5) 1 calc R U P B 2
H28F H 0.7403 0.3844 0.4027 0.078 Uiso 0.132(5) 1 calc R U P B 2
C29X C 0.6978(15) 0.4534(6) 0.3464(7) 0.063(6) Uani 0.132(5) 1 d D U P B 2
H29D H 0.6709 0.4550 0.3710 0.095 Uiso 0.132(5) 1 calc R U P B 2
H29E H 0.7427 0.4748 0.3503 0.095 Uiso 0.132(5) 1 calc R U P B 2
H29F H 0.6644 0.4650 0.3223 0.095 Uiso 0.132(5) 1 calc R U P B 2
C30X C 0.6516(10) 0.3660(7) 0.3348(6) 0.052(4) Uani 0.132(5) 1 d D U P B 2
H30D H 0.6675 0.3316 0.3303 0.078 Uiso 0.132(5) 1 calc R U P B 2
H30E H 0.6263 0.3676 0.3600 0.078 Uiso 0.132(5) 1 calc R U P B 2
H30F H 0.6166 0.3770 0.3112 0.078 Uiso 0.132(5) 1 calc R U P B 2
S3 S 0.81015(3) 0.47535(2) 0.20633(2) 0.03709(12) Uani 1 1 d . . . . .
O4 O 0.97133(10) 0.46429(6) 0.25124(5) 0.0358(3) Uani 1 1 d . . . . .
C31 C 0.96740(13) 0.47685(9) 0.21021(7) 0.0344(4) Uani 1 1 d . . . . .
C32 C 0.89803(13) 0.47868(9) 0.18575(7) 0.0337(4) Uani 1 1 d . . . . .
C33 C 0.89439(14) 0.48972(10) 0.14364(7) 0.0393(5) Uani 1 1 d . . . . .
H33 H 0.8464 0.4911 0.1277 0.047 Uiso 1 1 calc R U . . .
C34 C 0.95917(14) 0.49876(10) 0.12447(7) 0.0399(5) Uani 1 1 d . . . . .
C35 C 1.02791(14) 0.49631(11) 0.14907(7) 0.0409(5) Uani 1 1 d . . . . .
H35 H 1.0731 0.5018 0.1367 0.049 Uiso 1 1 calc R U . . .
C36 C 1.03298(14) 0.48604(10) 0.19151(7) 0.0381(5) Uani 1 1 d . . . . .
C37 C 0.95274(18) 0.51153(13) 0.07838(8) 0.0524(7) Uani 1 1 d . U . . .
C38 C 0.9152(4) 0.56253(17) 0.07131(12) 0.0912(15) Uani 1 1 d . U . . .
H38A H 0.9444 0.5876 0.0882 0.137 Uiso 1 1 calc R U . . .
H38B H 0.8637 0.5612 0.0792 0.137 Uiso 1 1 calc R U . . .
H38C H 0.9135 0.5716 0.0420 0.137 Uiso 1 1 calc R U . . .
C39 C 1.0293(2) 0.5093(3) 0.06194(11) 0.110(2) Uani 1 1 d . U . . .
H39A H 1.0634 0.5337 0.0766 0.165 Uiso 1 1 calc R U . . .
H39B H 1.0233 0.5170 0.0323 0.165 Uiso 1 1 calc R U . . .
H39C H 1.0507 0.4758 0.0663 0.165 Uiso 1 1 calc R U . . .
C40 C 0.9026(2) 0.47254(15) 0.05365(9) 0.0589(8) Uani 1 1 d . U . . .
H40A H 0.9013 0.4795 0.0240 0.088 Uiso 1 1 calc R U . . .
H40B H 0.8512 0.4742 0.0617 0.088 Uiso 1 1 calc R U . . .
H40C H 0.9234 0.4391 0.0595 0.088 Uiso 1 1 calc R U . . .
S4 S 1.12421(4) 0.49444(3) 0.21799(2) 0.0558(2) Uani 1 1 d . . . . .
C41 C 1.13692(15) 0.36507(16) 0.19108(9) 0.0599(9) Uani 1 1 d . . . . .
H41A H 1.1761 0.3427 0.2050 0.072 Uiso 1 1 calc R U . . .
H41B H 1.1625 0.3936 0.1792 0.072 Uiso 1 1 calc R U . . .
C42 C 1.09000(14) 0.33721(15) 0.15716(9) 0.0548(8) Uani 1 1 d . . . . .
O5 O 1.11965(11) 0.31399(12) 0.13044(7) 0.0658(7) Uani 1 1 d . . . . .
N1 N 1.01478(12) 0.34012(11) 0.15727(7) 0.0502(6) Uani 1 1 d . . . . .
H1 H 0.9958 0.3580 0.1763 0.060 Uiso 1 1 calc R U . . .
N2 N 0.96657(11) 0.31528(11) 0.12766(7) 0.0493(6) Uani 1 1 d . . . . .
H2 H 0.9361 0.2917 0.1346 0.059 Uiso 1 1 calc R U . . .
C43 C 0.96812(16) 0.32894(13) 0.08667(9) 0.0523(7) Uani 1 1 d . . . . .
O6 O 0.99793(14) 0.36604(9) 0.07608(7) 0.0614(6) Uani 1 1 d . . . . .
N3 N 0.92992(14) 0.29486(11) 0.06092(8) 0.0537(6) Uani 1 1 d D U . . .
H3 H 0.904(2) 0.2743(13) 0.0738(11) 0.064 Uiso 1 1 d D U . . .
C44 C 0.91776(19) 0.29580(13) 0.01746(10) 0.0564(7) Uani 1 1 d . U . . .
C45 C 0.9477(3) 0.32959(15) -0.00648(12) 0.0790(12) Uani 1 1 d . U . . .
H45 H 0.9771 0.3564 0.0058 0.095 Uiso 1 1 calc R U . . .
C46 C 0.9356(4) 0.32544(17) -0.04896(13) 0.0986(17) Uani 1 1 d . U . . .
H46 H 0.9580 0.3488 -0.0659 0.118 Uiso 1 1 calc R U . . .
C47 C 0.8916(3) 0.28773(15) -0.06680(12) 0.0806(12) Uani 1 1 d . U . . .
C48 C 0.8591(3) 0.25448(18) -0.04356(13) 0.0788(11) Uani 1 1 d . U . . .
H48 H 0.8275 0.2290 -0.0563 0.095 Uiso 1 1 calc R U . . .
C49 C 0.8718(2) 0.25755(17) -0.00068(12) 0.0716(10) Uani 1 1 d . U . . .
H49 H 0.8496 0.2340 0.0161 0.086 Uiso 1 1 calc R U . . .
N4 N 0.8782(3) 0.28419(16) -0.11195(12) 0.1005(14) Uani 1 1 d . U . . .
O7 O 0.9181(4) 0.30886(17) -0.13248(11) 0.1292(17) Uani 1 1 d . U . . .
O8 O 0.8291(3) 0.25680(15) -0.12743(10) 0.1192(15) Uani 1 1 d . U . . .
C50 C 0.82725(14) 0.37515(10) 0.15467(8) 0.0408(5) Uani 1 1 d . . . . .
H50A H 0.8609 0.3932 0.1375 0.049 Uiso 1 1 calc R U . . .
H50B H 0.7852 0.3979 0.1594 0.049 Uiso 1 1 calc R U . . .
C51 C 0.79500(13) 0.32979(12) 0.13104(9) 0.0452(6) Uani 1 1 d . . . . .
O9 O 0.77210(12) 0.33338(10) 0.09493(7) 0.0584(6) Uani 1 1 d . . . . .
N5 N 0.79298(15) 0.28791(10) 0.15364(9) 0.0522(6) Uani 1 1 d D . . . .
H5 H 0.802(2) 0.2832(15) 0.1794(6) 0.063 Uiso 1 1 d D U . . .
N6 N 0.75932(14) 0.24528(11) 0.13623(10) 0.0584(7) Uani 1 1 d D . . . .
H6 H 0.7124(11) 0.2415(16) 0.1342(13) 0.070 Uiso 1 1 d D U . . .
C52 C 0.79674(15) 0.21729(12) 0.11028(10) 0.0512(7) Uani 1 1 d . . . . .
O10 O 0.86442(11) 0.22251(9) 0.10681(8) 0.0574(6) Uani 1 1 d . . . . .
N7 N 0.75094(13) 0.18231(11) 0.08985(10) 0.0561(7) Uani 1 1 d D . . . .
H7 H 0.7055(12) 0.1868(15) 0.0929(13) 0.067 Uiso 1 1 d D U . . .
C53 C 0.77182(15) 0.14390(11) 0.06462(9) 0.0455(6) Uani 1 1 d . . . . .
C54 C 0.84667(16) 0.12826(12) 0.06393(10) 0.0516(7) Uani 1 1 d . . . . .
H54 H 0.8867 0.1455 0.0797 0.062 Uiso 1 1 calc R U . . .
C55 C 0.86198(16) 0.08753(11) 0.04022(9) 0.0469(6) Uani 1 1 d . . . . .
H55 H 0.9124 0.0758 0.0401 0.056 Uiso 1 1 calc R U . . .
C56 C 0.80289(16) 0.06394(10) 0.01657(8) 0.0430(5) Uani 1 1 d . . . . .
C57 C 0.72914(17) 0.07990(10) 0.01578(9) 0.0468(6) Uani 1 1 d . . . . .
H57 H 0.6898 0.0639 -0.0014 0.056 Uiso 1 1 calc R U . . .
C58 C 0.71351(16) 0.11957(11) 0.04045(10) 0.0472(6) Uani 1 1 d . . . . .
H58 H 0.6628 0.1304 0.0410 0.057 Uiso 1 1 calc R U . . .
N8 N 0.81998(16) 0.01980(9) -0.00698(8) 0.0494(5) Uani 1 1 d . . . . .
O11 O 0.88076(14) -0.00119(8) 0.00202(7) 0.0562(5) Uani 1 1 d . . . . .
O12 O 0.77254(16) 0.00531(10) -0.03438(8) 0.0678(7) Uani 1 1 d . . . . .
C59 C 0.9849(2) 0.30659(10) 0.33170(9) 0.0519(7) Uani 1 1 d D U . . .
H59A H 1.0305 0.2865 0.3408 0.062 Uiso 1 1 calc R U . . .
H59B H 0.9400 0.2847 0.3309 0.062 Uiso 1 1 calc R U . . .
C60 C 0.97817(19) 0.34975(10) 0.36063(8) 0.0456(6) Uani 1 1 d D U . . .
H60A H 1.0180 0.3748 0.3574 0.055 Uiso 0.478(9) 1 calc R U P C 1
H60B H 0.9283 0.3661 0.3545 0.055 Uiso 0.478(9) 1 calc R U P C 1
H60C H 1.0263 0.3686 0.3647 0.055 Uiso 0.522(9) 1 calc R U P C 2
H60D H 0.9375 0.3727 0.3492 0.055 Uiso 0.522(9) 1 calc R U P C 2
O13 O 0.9863(7) 0.3306(4) 0.4012(3) 0.071(3) Uani 0.478(9) 1 d D U P C 1
C61 C 0.9490(7) 0.3581(3) 0.4312(2) 0.061(2) Uani 0.478(9) 1 d D U P C 1
H61A H 0.9526 0.3387 0.4573 0.074 Uiso 0.478(9) 1 calc R U P C 1
H61B H 0.8948 0.3614 0.4210 0.074 Uiso 0.478(9) 1 calc R U P C 1
C62 C 0.9805(6) 0.4086(3) 0.4404(3) 0.048(2) Uani 0.478(9) 1 d D U P C 1
H62A H 0.9600 0.4219 0.4653 0.057 Uiso 0.478(9) 1 calc R U P C 1
H62B H 1.0361 0.4061 0.4467 0.057 Uiso 0.478(9) 1 calc R U P C 1
O14 O 0.96403(16) 0.44172(7) 0.40811(6) 0.0544(5) Uani 1 1 d D U . . .
C63 C 0.9589(2) 0.49200(10) 0.41774(8) 0.0518(7) Uani 1 1 d D U . . .
H63A H 1.0090 0.5034 0.4306 0.062 Uiso 0.478(9) 1 calc R U P C 1
H63B H 0.9229 0.4957 0.4386 0.062 Uiso 0.478(9) 1 calc R U P C 1
H63C H 0.9926 0.4985 0.4435 0.062 Uiso 0.522(9) 1 calc R U P C 2
H63D H 0.9065 0.4990 0.4236 0.062 Uiso 0.522(9) 1 calc R U P C 2
C64 C 0.9341(6) 0.5256(2) 0.3819(2) 0.0512(18) Uani 0.478(9) 1 d D U P C 1
H64A H 0.8820 0.5159 0.3709 0.061 Uiso 0.478(9) 1 calc R U P C 1
H64B H 0.9317 0.5601 0.3925 0.061 Uiso 0.478(9) 1 calc R U P C 1
O15 O 0.9788(6) 0.5261(2) 0.34848(16) 0.068(2) Uani 0.478(9) 1 d D U P C 1
C65 C 0.96432(18) 0.48476(10) 0.32115(7) 0.0446(6) Uani 1 1 d D U . . .
H65A H 0.9148 0.4695 0.3246 0.054 Uiso 0.478(9) 1 calc R U P C 1
H65B H 1.0042 0.4591 0.3266 0.054 Uiso 0.478(9) 1 calc R U P C 1
H65C H 0.9308 0.4552 0.3204 0.054 Uiso 0.522(9) 1 calc R U P C 2
H65D H 1.0160 0.4742 0.3320 0.054 Uiso 0.522(9) 1 calc R U P C 2
C66 C 0.9645(2) 0.50595(10) 0.27830(8) 0.0500(7) Uani 1 1 d D U . . .
H66A H 0.9169 0.5243 0.2701 0.060 Uiso 1 1 calc R U . . .
H66B H 1.0075 0.5292 0.2773 0.060 Uiso 1 1 calc R U . . .
O13X O 0.9607(4) 0.3293(3) 0.39900(18) 0.0411(14) Uani 0.522(9) 1 d D . P C 2
C61X C 0.9913(5) 0.3574(2) 0.43394(18) 0.0467(15) Uani 0.522(9) 1 d D . P C 2
H61C H 1.0456 0.3634 0.4317 0.056 Uiso 0.522(9) 1 calc R U P C 2
H61D H 0.9879 0.3371 0.4591 0.056 Uiso 0.522(9) 1 calc R U P C 2
C62X C 0.9535(5) 0.4070(3) 0.4395(3) 0.0420(19) Uani 0.522(9) 1 d D . P C 2
H62C H 0.8987 0.4014 0.4400 0.050 Uiso 0.522(9) 1 calc R U P C 2
H62D H 0.9738 0.4212 0.4665 0.050 Uiso 0.522(9) 1 calc R U P C 2
C64X C 0.9776(5) 0.5262(2) 0.38707(16) 0.0441(14) Uani 0.522(9) 1 d D . P C 2
H64C H 0.9708 0.5604 0.3976 0.053 Uiso 0.522(9) 1 calc R U P C 2
H64D H 1.0320 0.5222 0.3841 0.053 Uiso 0.522(9) 1 calc R U P C 2
O15X O 0.9377(3) 0.52297(18) 0.34758(12) 0.0403(11) Uani 0.522(9) 1 d D . P C 2
O16 O 0.64148(9) 0.67802(6) 0.31458(5) 0.0354(3) Uani 1 1 d . . . . .
C67 C 0.67274(12) 0.66672(8) 0.27868(7) 0.0312(4) Uani 1 1 d . . . . .
C68 C 0.69666(13) 0.61871(8) 0.26904(7) 0.0345(4) Uani 1 1 d . . . . .
C69 C 0.73028(16) 0.61106(9) 0.23271(8) 0.0391(5) Uani 1 1 d . . . . .
H69 H 0.7471 0.5784 0.2268 0.047 Uiso 1 1 calc R U . . .
C70 C 0.74013(18) 0.64952(9) 0.20480(8) 0.0438(6) Uani 1 1 d . . . . .
C71 C 0.71094(14) 0.69628(8) 0.21365(7) 0.0360(4) Uani 1 1 d . . . . .
H71 H 0.7139 0.7229 0.1946 0.043 Uiso 1 1 calc R U . . .
C72 C 0.67766(12) 0.70484(8) 0.24966(7) 0.0315(4) Uani 1 1 d . . . . .
C73 C 0.7810(2) 0.64012(11) 0.16664(9) 0.0645(9) Uani 1 1 d D U . . .
C74 C 0.8587(3) 0.62606(17) 0.17873(14) 0.0678(13) Uani 0.809(6) 1 d D U P D 1
H74A H 0.8841 0.6202 0.1540 0.102 Uiso 0.809(6) 1 calc R U P D 1
H74B H 0.8845 0.6530 0.1951 0.102 Uiso 0.809(6) 1 calc R U P D 1
H74C H 0.8601 0.5955 0.1953 0.102 Uiso 0.809(6) 1 calc R U P D 1
C75 C 0.7364(3) 0.59576(15) 0.14198(12) 0.0633(12) Uani 0.809(6) 1 d D U P D 1
H75A H 0.6839 0.6059 0.1340 0.095 Uiso 0.809(6) 1 calc R U P D 1
H75B H 0.7606 0.5880 0.1171 0.095 Uiso 0.809(6) 1 calc R U P D 1
H75C H 0.7374 0.5661 0.1597 0.095 Uiso 0.809(6) 1 calc R U P D 1
C76 C 0.7710(5) 0.68445(19) 0.13676(16) 0.100(2) Uani 0.809(6) 1 d D U P D 1
H76A H 0.7171 0.6916 0.1301 0.150 Uiso 0.809(6) 1 calc R U P D 1
H76B H 0.7965 0.7138 0.1497 0.150 Uiso 0.809(6) 1 calc R U P D 1
H76C H 0.7932 0.6763 0.1113 0.150 Uiso 0.809(6) 1 calc R U P D 1
C74X C 0.8507(9) 0.6777(6) 0.1713(6) 0.073(4) Uani 0.191(6) 1 d D U P D 2
H74D H 0.8815 0.6717 0.1977 0.109 Uiso 0.191(6) 1 calc R U P D 2
H74E H 0.8816 0.6724 0.1486 0.109 Uiso 0.191(6) 1 calc R U P D 2
H74F H 0.8320 0.7121 0.1705 0.109 Uiso 0.191(6) 1 calc R U P D 2
C75X C 0.8289(12) 0.5903(5) 0.1693(6) 0.074(5) Uani 0.191(6) 1 d D U P D 2
H75D H 0.8551 0.5866 0.1973 0.111 Uiso 0.191(6) 1 calc R U P D 2
H75E H 0.7951 0.5617 0.1631 0.111 Uiso 0.191(6) 1 calc R U P D 2
H75F H 0.8661 0.5915 0.1493 0.111 Uiso 0.191(6) 1 calc R U P D 2
C76X C 0.7385(11) 0.6512(6) 0.1271(4) 0.069(4) Uani 0.191(6) 1 d D U P D 2
H76D H 0.7696 0.6439 0.1048 0.103 Uiso 0.191(6) 1 calc R U P D 2
H76E H 0.6927 0.6306 0.1236 0.103 Uiso 0.191(6) 1 calc R U P D 2
H76F H 0.7243 0.6866 0.1262 0.103 Uiso 0.191(6) 1 calc R U P D 2
S5 S 0.65418(3) 0.76788(2) 0.25892(2) 0.03158(11) Uani 1 1 d . . . . .
O17 O 0.51800(10) 0.70973(6) 0.21335(5) 0.0348(3) Uani 1 1 d . . . . .
C77 C 0.50071(12) 0.74457(8) 0.24140(7) 0.0321(4) Uani 1 1 d . . . . .
C78 C 0.55672(11) 0.77087(7) 0.26569(7) 0.0294(4) Uani 1 1 d . . . . .
C79 C 0.53750(12) 0.80774(8) 0.29308(7) 0.0317(4) Uani 1 1 d . . . . .
H79 H 0.5766 0.8247 0.3098 0.038 Uiso 1 1 calc R U . . .
C80 C 0.46266(12) 0.82015(8) 0.29639(8) 0.0340(4) Uani 1 1 d . . . . .
C81 C 0.40689(12) 0.79175(9) 0.27320(9) 0.0387(5) Uani 1 1 d . . . . .
H81 H 0.3552 0.7980 0.2761 0.046 Uiso 1 1 calc R U . . .
C82 C 0.42513(12) 0.75472(8) 0.24610(8) 0.0372(5) Uani 1 1 d . . . . .
C83 C 0.44085(13) 0.86333(9) 0.32353(9) 0.0395(5) Uani 1 1 d D U . . .
C84 C 0.5080(4) 0.9007(3) 0.3328(3) 0.0482(15) Uani 0.650(16) 1 d D U P E 1
H84A H 0.5528 0.8827 0.3453 0.072 Uiso 0.650(16) 1 calc R U P E 1
H84B H 0.5191 0.9165 0.3070 0.072 Uiso 0.650(16) 1 calc R U P E 1
H84C H 0.4941 0.9264 0.3520 0.072 Uiso 0.650(16) 1 calc R U P E 1
C85 C 0.4241(5) 0.8439(2) 0.3672(2) 0.061(2) Uani 0.650(16) 1 d D U P E 1
H85A H 0.4673 0.8245 0.3798 0.091 Uiso 0.650(16) 1 calc R U P E 1
H85B H 0.4156 0.8724 0.3850 0.091 Uiso 0.650(16) 1 calc R U P E 1
H85C H 0.3789 0.8228 0.3641 0.091 Uiso 0.650(16) 1 calc R U P E 1
C86 C 0.3746(4) 0.8929(3) 0.3047(3) 0.0572(18) Uani 0.650(16) 1 d D U P E 1
H86A H 0.3638 0.9198 0.3236 0.086 Uiso 0.650(16) 1 calc R U P E 1
H86B H 0.3862 0.9073 0.2785 0.086 Uiso 0.650(16) 1 calc R U P E 1
H86C H 0.3304 0.8710 0.2997 0.086 Uiso 0.650(16) 1 calc R U P E 1
C84X C 0.5058(7) 0.8874(6) 0.3462(5) 0.056(3) Uani 0.350(16) 1 d D U P E 2
H84D H 0.5397 0.8996 0.3267 0.084 Uiso 0.350(16) 1 calc R U P E 2
H84E H 0.4887 0.9155 0.3621 0.084 Uiso 0.350(16) 1 calc R U P E 2
H84F H 0.5327 0.8633 0.3651 0.084 Uiso 0.350(16) 1 calc R U P E 2
C85X C 0.3832(8) 0.8425(4) 0.3504(4) 0.058(3) Uani 0.350(16) 1 d D U P E 2
H85D H 0.3414 0.8270 0.3328 0.087 Uiso 0.350(16) 1 calc R U P E 2
H85E H 0.4076 0.8174 0.3694 0.087 Uiso 0.350(16) 1 calc R U P E 2
H85F H 0.3636 0.8696 0.3664 0.087 Uiso 0.350(16) 1 calc R U P E 2
C86X C 0.3938(8) 0.8991(5) 0.2928(4) 0.048(2) Uani 0.350(16) 1 d D U P E 2
H86D H 0.3509 0.8809 0.2785 0.072 Uiso 0.350(16) 1 calc R U P E 2
H86E H 0.3750 0.9272 0.3081 0.072 Uiso 0.350(16) 1 calc R U P E 2
H86F H 0.4258 0.9118 0.2725 0.072 Uiso 0.350(16) 1 calc R U P E 2
S6 S 0.34873(4) 0.73007(2) 0.21292(3) 0.04665(16) Uani 1 1 d . . . . .
O18 O 0.42012(9) 0.65175(7) 0.27840(5) 0.0373(3) Uani 1 1 d . . . . .
C87 C 0.38394(13) 0.63282(9) 0.24198(7) 0.0361(4) Uani 1 1 d . . . . .
C88 C 0.35846(14) 0.66459(9) 0.20942(8) 0.0391(5) Uani 1 1 d . . . . .
C89 C 0.32764(15) 0.64420(10) 0.17177(9) 0.0443(6) Uani 1 1 d . . . . .
H89 H 0.3118 0.6661 0.1495 0.053 Uiso 1 1 calc R U . . .
C90 C 0.31931(16) 0.59259(10) 0.16570(8) 0.0452(6) Uani 1 1 d . . . . .
C91 C 0.34264(16) 0.56185(9) 0.19934(9) 0.0448(6) Uani 1 1 d . . . . .
H91 H 0.3367 0.5267 0.1966 0.054 Uiso 1 1 calc R U . . .
C92 C 0.37451(15) 0.58169(9) 0.23701(8) 0.0410(5) Uani 1 1 d . . . . .
C93 C 0.2863(2) 0.57168(12) 0.12375(10) 0.0588(8) Uani 1 1 d . . . . .
C94 C 0.2048(3) 0.5928(2) 0.11374(17) 0.1036(19) Uani 1 1 d . . . . .
H94A H 0.1835 0.5813 0.0863 0.155 Uiso 1 1 calc R U . . .
H94B H 0.2066 0.6294 0.1141 0.155 Uiso 1 1 calc R U . . .
H94C H 0.1731 0.5810 0.1345 0.155 Uiso 1 1 calc R U . . .
C95 C 0.2772(3) 0.51600(15) 0.12428(12) 0.0869(15) Uani 1 1 d . . . . .
H95A H 0.2590 0.5043 0.0964 0.130 Uiso 1 1 calc R U . . .
H95B H 0.2406 0.5070 0.1434 0.130 Uiso 1 1 calc R U . . .
H95C H 0.3260 0.5004 0.1334 0.130 Uiso 1 1 calc R U . . .
C96 C 0.3325(4) 0.5892(2) 0.09091(12) 0.1006(19) Uani 1 1 d . . . . .
H96A H 0.3833 0.5749 0.0958 0.151 Uiso 1 1 calc R U . . .
H96B H 0.3358 0.6257 0.0916 0.151 Uiso 1 1 calc R U . . .
H96C H 0.3085 0.5784 0.0638 0.151 Uiso 1 1 calc R U . . .
S7 S 0.38693(4) 0.53817(3) 0.27794(2) 0.0536(2) Uani 1 1 d . . . . .
O19 O 0.54195(11) 0.57239(6) 0.25135(5) 0.0394(4) Uani 1 1 d . . . . .
C97 C 0.54168(14) 0.56013(8) 0.29223(7) 0.0359(4) Uani 1 1 d . . . . .
C98 C 0.47415(14) 0.54911(9) 0.30818(8) 0.0384(5) Uani 1 1 d . . . . .
C99 C 0.47341(14) 0.53901(9) 0.35033(8) 0.0393(5) Uani 1 1 d . . . . .
H99 H 0.4265 0.5323 0.3606 0.047 Uiso 1 1 calc R U . . .
C100 C 0.53937(13) 0.53847(8) 0.37761(7) 0.0346(4) Uani 1 1 d . . . . .
C101 C 0.60678(13) 0.54962(8) 0.36133(7) 0.0353(4) Uani 1 1 d . . . . .
H101 H 0.6529 0.5497 0.3791 0.042 Uiso 1 1 calc R U . . .
C102 C 0.60794(13) 0.56058(8) 0.31946(7) 0.0348(4) Uani 1 1 d . . . . .
C103 C 0.53732(14) 0.52387(9) 0.42294(8) 0.0380(5) Uani 1 1 d . . . . .
C104 C 0.5454(2) 0.46687(11) 0.42599(10) 0.0580(8) Uani 1 1 d . . . . .
H10D H 0.5949 0.4570 0.4181 0.087 Uiso 1 1 calc R U . . .
H10E H 0.5054 0.4510 0.4073 0.087 Uiso 1 1 calc R U . . .
H10F H 0.5412 0.4562 0.4544 0.087 Uiso 1 1 calc R U . . .
C105 C 0.60127(15) 0.54801(12) 0.45082(8) 0.0477(6) Uani 1 1 d . . . . .
H10G H 0.6499 0.5366 0.4428 0.072 Uiso 1 1 calc R U . . .
H10H H 0.5973 0.5386 0.4796 0.072 Uiso 1 1 calc R U . . .
H10I H 0.5978 0.5844 0.4481 0.072 Uiso 1 1 calc R U . . .
C106 C 0.46269(15) 0.53968(11) 0.43871(8) 0.0438(5) Uani 1 1 d . . . . .
H10J H 0.4634 0.5302 0.4678 0.066 Uiso 1 1 calc R U . . .
H10K H 0.4204 0.5230 0.4224 0.066 Uiso 1 1 calc R U . . .
H10L H 0.4566 0.5759 0.4360 0.066 Uiso 1 1 calc R U . . .
S8 S 0.69900(4) 0.56652(2) 0.30252(2) 0.04020(14) Uani 1 1 d . . . . .
C107 C 0.68566(15) 0.66680(10) 0.35331(8) 0.0426(5) Uani 1 1 d . . . . .
H10M H 0.7312 0.6479 0.3477 0.051 Uiso 1 1 calc R U . . .
H10N H 0.6556 0.6451 0.3698 0.051 Uiso 1 1 calc R U . . .
C108 C 0.71022(13) 0.71277(11) 0.37860(9) 0.0429(5) Uani 1 1 d . . . . .
O20 O 0.73480(12) 0.70798(9) 0.41459(6) 0.0520(5) Uani 1 1 d . . . . .
N9 N 0.70440(13) 0.75668(9) 0.35798(8) 0.0449(5) Uani 1 1 d D . . . .
H9 H 0.6833(19) 0.7594(14) 0.3333(7) 0.054 Uiso 1 1 d D U . . .
N10 N 0.73096(14) 0.80028(11) 0.37710(9) 0.0546(6) Uani 1 1 d D . . . .
H10 H 0.7767(12) 0.8064(15) 0.3769(13) 0.066 Uiso 1 1 d D U . . .
C109 C 0.68833(16) 0.82501(11) 0.40220(9) 0.0478(6) Uani 1 1 d . . . . .
O21 O 0.62265(11) 0.81396(7) 0.40564(7) 0.0465(4) Uani 1 1 d . . . . .
N11 N 0.7195(3) 0.86554(19) 0.42620(17) 0.0453(11) Uani 0.622(7) 1 d D U P F 1
H11 H 0.7689 0.8679 0.4268 0.054 Uiso 0.622(7) 1 calc R U P F 1
C110 C 0.6881(3) 0.90250(16) 0.44910(15) 0.0394(10) Uani 0.622(7) 1 d D U P F 1
C111 C 0.7381(3) 0.93170(19) 0.47521(18) 0.0550(13) Uani 0.622(7) 1 d D U P F 1
H111 H 0.7906 0.9240 0.4783 0.066 Uiso 0.622(7) 1 calc R U P F 1
C112 C 0.7124(4) 0.97124(19) 0.49641(18) 0.0533(13) Uani 0.622(7) 1 d D U P F 1
H112 H 0.7468 0.9908 0.5141 0.064 Uiso 0.622(7) 1 calc R U P F 1
C113 C 0.6382(4) 0.98223(16) 0.49211(16) 0.0514(12) Uani 0.622(7) 1 d D U P F 1
C114 C 0.5862(4) 0.95398(19) 0.46772(18) 0.0532(12) Uani 0.622(7) 1 d D U P F 1
H114 H 0.5339 0.9620 0.4656 0.064 Uiso 0.622(7) 1 calc R U P F 1
C115 C 0.6114(4) 0.91356(19) 0.44619(17) 0.0438(11) Uani 0.622(7) 1 d D U P F 1
H115 H 0.5762 0.8935 0.4295 0.053 Uiso 0.622(7) 1 calc R U P F 1
N12 N 0.6115(6) 1.0260(2) 0.5144(3) 0.0642(18) Uani 0.622(7) 1 d D U P F 1
O22 O 0.5484(4) 1.04126(17) 0.5038(2) 0.0898(18) Uani 0.622(7) 1 d D U P F 1
O23 O 0.6557(5) 1.04347(18) 0.54257(16) 0.0882(19) Uani 0.622(7) 1 d D U P F 1
N11X N 0.7401(4) 0.8589(3) 0.4157(2) 0.0359(14) Uani 0.378(7) 1 d D U P F 2
H11X H 0.7869 0.8568 0.4095 0.043 Uiso 0.378(7) 1 calc R U P F 2
C10X C 0.7173(4) 0.8978(2) 0.4400(2) 0.0316(13) Uani 0.378(7) 1 d D U P F 2
C11X C 0.7734(4) 0.9258(2) 0.4621(2) 0.0404(16) Uani 0.378(7) 1 d D U P F 2
H11Y H 0.8251 0.9176 0.4611 0.048 Uiso 0.378(7) 1 calc R U P F 2
C12X C 0.7541(4) 0.9658(3) 0.4856(2) 0.0424(17) Uani 0.378(7) 1 d D U P F 2
H12X H 0.7923 0.9846 0.5014 0.051 Uiso 0.378(7) 1 calc R U P F 2
C13X C 0.6787(5) 0.9784(2) 0.4860(2) 0.0370(15) Uani 0.378(7) 1 d D U P F 2
C14X C 0.6227(5) 0.9514(3) 0.4644(2) 0.0397(15) Uani 0.378(7) 1 d D U P F 2
H14X H 0.5713 0.9607 0.4647 0.048 Uiso 0.378(7) 1 calc R U P F 2
C15X C 0.6414(5) 0.9101(3) 0.4420(2) 0.0352(14) Uani 0.378(7) 1 d D U P F 2
H15X H 0.6027 0.8901 0.4278 0.042 Uiso 0.378(7) 1 calc R U P F 2
N12X N 0.6598(5) 1.0213(2) 0.5106(2) 0.0499(17) Uani 0.378(7) 1 d D U P F 2
O22X O 0.5946(6) 1.0377(3) 0.5041(4) 0.058(2) Uani 0.378(7) 1 d D U P F 2
O23X O 0.7080(5) 1.0383(3) 0.5364(3) 0.088(3) Uani 0.378(7) 1 d D U P F 2
C116 C 0.37162(14) 0.66609(11) 0.30847(8) 0.0448(6) Uani 1 1 d . . . . .
H11A H 0.3481 0.6361 0.3193 0.054 Uiso 1 1 calc R U . . .
H11B H 0.3308 0.6880 0.2955 0.054 Uiso 1 1 calc R U . . .
C117 C 0.41691(13) 0.69342(10) 0.34324(8) 0.0378(5) Uani 1 1 d . . . . .
O24 O 0.38572(11) 0.71280(9) 0.37098(6) 0.0499(5) Uani 1 1 d . . . . .
N13 N 0.49155(11) 0.69547(8) 0.34229(6) 0.0349(4) Uani 1 1 d D . . . .
H13 H 0.5142(17) 0.6831(11) 0.3233(8) 0.042 Uiso 1 1 d D U . . .
N14 N 0.53683(11) 0.71729(8) 0.37467(7) 0.0356(4) Uani 1 1 d D . . . .
H14 H 0.5467(18) 0.7481(7) 0.3753(10) 0.043 Uiso 1 1 d D U . . .
C118 C 0.53593(14) 0.69568(9) 0.41306(8) 0.0376(5) Uani 1 1 d . . . . .
O25 O 0.51007(16) 0.65479(7) 0.41794(7) 0.0583(6) Uani 1 1 d . . . . .
N15 N 0.57108(12) 0.72539(8) 0.44377(7) 0.0402(4) Uani 1 1 d D . . . .
H15 H 0.5939(18) 0.7501(10) 0.4350(10) 0.048 Uiso 1 1 d D U . . .
C119 C 0.58629(16) 0.71261(10) 0.48530(9) 0.0461(6) Uani 1 1 d D . . . .
C120 C 0.5473(3) 0.67605(13) 0.50392(10) 0.0739(12) Uani 1 1 d D . . . .
H120 H 0.5097 0.6569 0.4880 0.089 Uiso 1 1 calc R U . . .
C121 C 0.5631(3) 0.66731(14) 0.54585(11) 0.0898(16) Uani 1 1 d D . . . .
H121 H 0.5362 0.6422 0.5587 0.108 Uiso 1 1 calc R U . . .
C122 C 0.6173(3) 0.69462(13) 0.56890(10) 0.0726(12) Uani 1 1 d D . . . .
C123 C 0.6579(2) 0.73021(16) 0.55110(11) 0.0697(11) Uani 1 1 d D . . . .
H123 H 0.6966 0.7482 0.5673 0.084 Uiso 1 1 calc R U . . .
C124 C 0.64234(18) 0.73988(14) 0.50915(10) 0.0580(8) Uani 1 1 d D . . . .
H124 H 0.6697 0.7650 0.4966 0.070 Uiso 1 1 calc R U . . .
N16 N 0.6304(3) 0.68594(14) 0.61348(11) 0.0922(15) Uani 1 1 d D . . . .
O26 O 0.6860(2) 0.70457(13) 0.63267(9) 0.1111(15) Uani 1 1 d D . . . .
O27 O 0.5842(3) 0.66081(14) 0.62983(9) 0.1070(15) Uani 1 1 d D . . . .
C125 C 0.52642(16) 0.73130(9) 0.17350(8) 0.0409(5) Uani 1 1 d . U . . .
H12A H 0.5734 0.7513 0.1748 0.049 Uiso 1 1 calc R U . . .
H12B H 0.4830 0.7533 0.1645 0.049 Uiso 1 1 calc R U . . .
C126 C 0.52963(18) 0.68830(9) 0.14398(8) 0.0441(6) Uani 1 1 d . U . . .
H12C H 0.5699 0.6646 0.1545 0.053 Uiso 1 1 calc R U . . .
H12D H 0.4807 0.6703 0.1406 0.053 Uiso 1 1 calc R U . . .
O28 O 0.54538(13) 0.70890(7) 0.10559(6) 0.0463(4) Uani 1 1 d . U . . .
C127 C 0.5169(2) 0.68065(11) 0.07051(9) 0.0527(7) Uani 1 1 d . U . . .
H12E H 0.5170 0.7020 0.0457 0.063 Uiso 1 1 calc R U . . .
H12F H 0.4637 0.6717 0.0732 0.063 Uiso 1 1 calc R U . . .
C128 C 0.5597(3) 0.63367(11) 0.06383(9) 0.0604(9) Uani 1 1 d . U . . .
H12G H 0.5429 0.6199 0.0361 0.073 Uiso 1 1 calc R U . . .
H12H H 0.6144 0.6411 0.0652 0.073 Uiso 1 1 calc R U . . .
O29 O 0.5468(2) 0.59818(8) 0.09465(7) 0.0736(8) Uani 1 1 d . U . . .
C129 C 0.5723(4) 0.55006(12) 0.08513(10) 0.0973(18) Uani 1 1 d . U . . .
H12I H 0.6281 0.5500 0.0866 0.117 Uiso 1 1 calc R U . . .
H12J H 0.5516 0.5410 0.0566 0.117 Uiso 1 1 calc R U . . .
C130 C 0.5473(5) 0.51226(14) 0.11512(12) 0.115(2) Uani 1 1 d . U . . .
H13A H 0.4917 0.5149 0.1148 0.138 Uiso 1 1 calc R U . . .
H13B H 0.5583 0.4785 0.1049 0.138 Uiso 1 1 calc R U . . .
O30 O 0.5792(2) 0.51611(8) 0.15539(7) 0.0870(11) Uani 1 1 d . U . . .
C131 C 0.5511(2) 0.55268(10) 0.18147(8) 0.0551(8) Uani 1 1 d . U . . .
H13C H 0.4976 0.5605 0.1718 0.066 Uiso 1 1 calc R U . . .
H13D H 0.5810 0.5838 0.1810 0.066 Uiso 1 1 calc R U . . .
C132 C 0.5573(2) 0.53166(10) 0.22465(8) 0.0567(8) Uani 1 1 d . U . . .
H13E H 0.5202 0.5044 0.2264 0.068 Uiso 1 1 calc R U . . .
H13F H 0.6087 0.5182 0.2326 0.068 Uiso 1 1 calc R U . . .
C133 C 0.6391(6) 0.3062(4) 0.0276(3) 0.203(4) Uani 1 1 d D U . . .
H133 H 0.6720 0.3120 0.0541 0.244 Uiso 1 1 calc R U . . .
Cl1 Cl 0.6695(2) 0.34553(12) -0.00202(10) 0.2325(18) Uani 1 1 d D U . . .
Cl2 Cl 0.5427(2) 0.33507(15) 0.03898(12) 0.2416(17) Uani 1 1 d D U . . .
Cl3 Cl 0.62736(17) 0.24987(10) 0.02792(8) 0.1775(11) Uani 1 1 d D U . . .
N17 N 0.1947(2) 0.62339(18) 0.29303(19) 0.1011(15) Uani 1 1 d D . . . .
C134 C 0.1768(2) 0.62849(13) 0.26416(12) 0.0559(7) Uani 1 1 d D . . . .
C135 C 0.1436(4) 0.63706(18) 0.21982(13) 0.0941(16) Uani 1 1 d D . . . .
H13G H 0.0889 0.6313 0.2173 0.141 Uiso 1 1 calc R U . . .
H13H H 0.1669 0.6139 0.2016 0.141 Uiso 1 1 calc R U . . .
H13I H 0.1535 0.6715 0.2118 0.141 Uiso 1 1 calc R U . . .
N18 N 0.3140(2) 0.41450(15) 0.20735(17) 0.0837(11) Uani 1 1 d D . . . .
C136 C 0.3340(2) 0.40697(11) 0.23561(13) 0.0533(8) Uani 1 1 d D . . . .
C137 C 0.3684(3) 0.39715(14) 0.27946(12) 0.0808(13) Uani 1 1 d D . . . .
H13J H 0.4236 0.3999 0.2810 0.121 Uiso 1 1 calc R U . . .
H13K H 0.3548 0.3635 0.2878 0.121 Uiso 1 1 calc R U . . .
H13L H 0.3492 0.4217 0.2980 0.121 Uiso 1 1 calc R U . . .

loop_
_atom_site_aniso_label
_atom_site_aniso_U_11
_atom_site_aniso_U_22
_atom_site_aniso_U_33
_atom_site_aniso_U_23
_atom_site_aniso_U_13
_atom_site_aniso_U_12
O1 0.0293(7) 0.0657(12) 0.0344(8) -0.0200(8) 0.0023(6) -0.0053(7)
C1 0.0288(9) 0.0499(13) 0.0340(11) -0.0128(9) 0.0030(8) -0.0041(9)
C2 0.0319(10) 0.0390(11) 0.0432(12) -0.0143(9) -0.0020(9) 0.0001(8)
C3 0.0365(10) 0.0356(10) 0.0395(12) -0.0092(9) -0.0025(9) -0.0010(8)
C4 0.0321(9) 0.0369(10) 0.0338(10) -0.0095(8) 0.0042(8) -0.0046(8)
C5 0.0360(10) 0.0394(11) 0.0370(11) -0.0046(9) 0.0038(9) -0.0084(9)
C6 0.0342(10) 0.0502(13) 0.0342(11) -0.0021(10) 0.0028(8) -0.0089(9)
C7 0.0439(12) 0.0383(11) 0.0337(11) -0.0107(9) 0.0023(9) -0.0093(9)
C8 0.099(3) 0.081(2) 0.0483(18) -0.0218(17) 0.0262(18) -0.044(2)
C9 0.0644(19) 0.0546(17) 0.078(2) -0.0257(17) -0.0311(17) 0.0019(14)
C10 0.0689(18) 0.0399(13) 0.0480(15) -0.0130(11) -0.0033(13) -0.0085(12)
S1 0.0422(3) 0.0415(3) 0.0763(5) -0.0267(3) -0.0206(3) 0.0086(3)
O2 0.0475(9) 0.0283(7) 0.0349(8) -0.0106(6) 0.0044(7) 0.0036(6)
C11 0.0377(10) 0.0308(10) 0.0413(12) -0.0133(9) 0.0002(9) 0.0043(8)
C12 0.0340(10) 0.0378(11) 0.0551(15) -0.0199(11) -0.0069(10) 0.0048(9)
C13 0.0304(10) 0.0470(13) 0.0673(18) -0.0303(13) -0.0035(10) 0.0071(9)
C14 0.0325(10) 0.0429(12) 0.0548(15) -0.0251(11) 0.0006(10) 0.0042(9)
C15 0.0327(10) 0.0387(11) 0.0509(14) -0.0189(10) 0.0010(9) 0.0031(8)
C16 0.0330(10) 0.0345(10) 0.0437(12) -0.0119(9) 0.0039(9) 0.0041(8)
C17 0.0380(12) 0.0552(15) 0.0755(19) -0.0416(14) -0.0014(12) 0.0087(11)
C18 0.112(7) 0.076(4) 0.084(4) -0.048(3) 0.023(4) 0.010(4)
C19 0.040(3) 0.072(4) 0.109(6) -0.056(3) -0.013(3) 0.022(3)
C20 0.047(2) 0.063(4) 0.105(6) -0.055(4) -0.009(3) 0.012(2)
C18X 0.088(10) 0.067(7) 0.095(10) -0.052(6) 0.037(8) -0.007(7)
C19X 0.059(10) 0.049(6) 0.077(7) -0.035(5) 0.002(7) 0.008(7)
C20X 0.048(5) 0.072(10) 0.060(8) -0.044(7) -0.005(5) 0.007(5)
S2 0.0353(3) 0.0303(2) 0.0541(4) -0.0082(2) 0.0130(2) 0.00043(19)
O3 0.0287(7) 0.0422(8) 0.0345(8) -0.0079(6) 0.0102(6) 0.0015(6)
C21 0.0263(8) 0.0359(10) 0.0332(10) -0.0045(8) 0.0095(7) 0.0012(7)
C22 0.0301(9) 0.0300(9) 0.0414(11) -0.0066(8) 0.0095(8) 0.0020(7)
C23 0.0403(11) 0.0305(10) 0.0416(12) -0.0005(8) 0.0145(9) 0.0011(8)
C24 0.0432(11) 0.0329(10) 0.0385(12) -0.0017(8) 0.0178(9) 0.0018(8)
C25 0.0356(10) 0.0313(9) 0.0352(11) -0.0010(8) 0.0132(8) 0.0049(8)
C26 0.0285(8) 0.0351(10) 0.0330(10) -0.0006(8) 0.0100(7) 0.0024(7)
C27 0.0729(18) 0.0385(12) 0.0452(14) 0.0016(10) 0.0348(13) 0.0067(11)
C28 0.079(2) 0.0476(16) 0.0342(15) 0.0016(12) 0.0156(15) 0.0192(15)
C29 0.060(2) 0.072(2) 0.072(2) -0.0192(19) 0.0438(18) -0.0088(17)
C30 0.161(5) 0.051(2) 0.069(3) 0.0082(19) 0.077(3) 0.011(3)
C28X 0.076(9) 0.043(9) 0.043(7) -0.003(6) 0.031(6) 0.004(7)
C29X 0.096(14) 0.049(6) 0.055(11) 0.005(6) 0.050(10) 0.016(6)
C30X 0.069(8) 0.055(8) 0.039(8) 0.010(6) 0.038(6) 0.006(6)
S3 0.0377(3) 0.0387(3) 0.0373(3) 0.0048(2) 0.0151(2) 0.0071(2)
O4 0.0454(8) 0.0384(8) 0.0240(7) 0.0011(6) 0.0064(6) -0.0053(7)
C31 0.0408(11) 0.0386(10) 0.0247(9) -0.0003(8) 0.0074(8) -0.0049(8)
C32 0.0354(10) 0.0378(10) 0.0294(10) -0.0009(8) 0.0103(8) -0.0006(8)
C33 0.0378(11) 0.0521(13) 0.0284(10) 0.0013(9) 0.0063(8) -0.0017(10)
C34 0.0417(11) 0.0544(14) 0.0247(10) -0.0012(9) 0.0085(8) -0.0060(10)
C35 0.0399(11) 0.0550(14) 0.0293(11) -0.0022(10) 0.0111(9) -0.0097(10)
C36 0.0376(10) 0.0480(12) 0.0287(10) -0.0004(9) 0.0040(8) -0.0097(9)
C37 0.0580(15) 0.0760(19) 0.0242(11) 0.0002(11) 0.0096(10) -0.0142(14)
C38 0.160(5) 0.076(2) 0.0385(17) 0.0163(16) 0.016(2) -0.005(3)
C39 0.062(2) 0.242(7) 0.0282(14) -0.010(2) 0.0170(14) -0.044(3)
C40 0.0616(17) 0.084(2) 0.0297(12) -0.0031(13) 0.0005(12) -0.0094(16)
S4 0.0435(3) 0.0766(5) 0.0451(4) 0.0173(3) -0.0046(3) -0.0249(3)
C41 0.0313(11) 0.109(3) 0.0404(14) -0.0334(16) 0.0069(10) -0.0128(14)
C42 0.0276(10) 0.097(2) 0.0394(13) -0.0272(14) 0.0045(9) -0.0044(12)
O5 0.0315(8) 0.120(2) 0.0465(11) -0.0400(13) 0.0076(8) 0.0006(11)
N1 0.0281(9) 0.0830(17) 0.0395(11) -0.0313(11) 0.0034(8) -0.0020(10)
N2 0.0280(9) 0.0772(16) 0.0425(12) -0.0293(11) 0.0026(8) -0.0039(9)
C43 0.0394(12) 0.0687(19) 0.0459(15) -0.0278(14) -0.0075(11) 0.0106(12)
O6 0.0670(14) 0.0610(13) 0.0519(13) -0.0209(11) -0.0123(10) 0.0003(11)
N3 0.0446(12) 0.0720(17) 0.0425(13) -0.0274(12) -0.0032(9) -0.0015(11)
C44 0.0586(16) 0.0625(17) 0.0436(14) -0.0243(13) -0.0143(12) 0.0145(13)
C45 0.120(3) 0.062(2) 0.0478(18) -0.0115(15) -0.0235(19) -0.006(2)
C46 0.172(5) 0.067(2) 0.0474(19) -0.0062(17) -0.030(2) -0.015(3)
C47 0.125(3) 0.062(2) 0.0457(17) -0.0193(14) -0.0320(19) 0.021(2)
C48 0.089(3) 0.083(2) 0.057(2) -0.0365(18) -0.0242(18) 0.009(2)
C49 0.069(2) 0.089(3) 0.0528(18) -0.0323(17) -0.0119(15) -0.0047(18)
N4 0.170(4) 0.073(2) 0.0479(18) -0.0198(16) -0.036(2) 0.024(2)
O7 0.235(5) 0.098(3) 0.0456(17) -0.0065(17) -0.024(2) 0.003(3)
O8 0.179(4) 0.102(2) 0.0614(18) -0.0365(17) -0.053(2) 0.020(2)
C50 0.0361(10) 0.0522(14) 0.0348(11) -0.0088(10) 0.0071(9) 0.0019(10)
C51 0.0291(10) 0.0620(16) 0.0452(14) -0.0183(12) 0.0071(9) -0.0006(10)
O9 0.0443(10) 0.0818(16) 0.0480(12) -0.0196(11) -0.0002(9) -0.0033(10)
N5 0.0483(12) 0.0530(13) 0.0555(14) -0.0214(12) 0.0071(11) -0.0085(10)
N6 0.0405(11) 0.0603(15) 0.0756(18) -0.0325(14) 0.0118(12) -0.0110(11)
C52 0.0375(12) 0.0546(15) 0.0614(18) -0.0217(13) 0.0055(11) -0.0051(11)
O10 0.0329(8) 0.0597(12) 0.0796(16) -0.0282(11) 0.0060(9) -0.0059(8)
N7 0.0326(10) 0.0601(15) 0.0755(18) -0.0317(13) 0.0056(11) -0.0060(10)
C53 0.0405(12) 0.0455(13) 0.0501(15) -0.0139(11) 0.0035(10) -0.0052(10)
C54 0.0391(12) 0.0568(16) 0.0580(17) -0.0207(13) 0.0015(11) -0.0036(11)
C55 0.0461(13) 0.0487(14) 0.0460(14) -0.0121(11) 0.0057(11) -0.0037(11)
C56 0.0536(14) 0.0408(12) 0.0355(12) -0.0026(9) 0.0092(10) -0.0077(10)
C57 0.0508(14) 0.0425(13) 0.0458(14) -0.0057(11) -0.0010(11) -0.0105(11)
C58 0.0395(12) 0.0446(13) 0.0564(16) -0.0061(12) 0.0000(11) -0.0067(10)
N8 0.0650(15) 0.0418(11) 0.0435(12) -0.0063(9) 0.0153(11) -0.0121(11)
O11 0.0713(14) 0.0504(11) 0.0506(12) -0.0062(9) 0.0231(11) 0.0018(10)
O12 0.0802(17) 0.0619(14) 0.0608(14) -0.0245(12) 0.0054(12) -0.0166(12)
C59 0.086(2) 0.0329(11) 0.0368(13) -0.0056(9) 0.0077(13) 0.0083(12)
C60 0.0698(17) 0.0337(11) 0.0334(11) -0.0057(9) 0.0053(11) 0.0020(11)
O13 0.122(9) 0.052(4) 0.037(3) -0.001(2) 0.003(4) 0.025(5)
C61 0.107(7) 0.040(3) 0.037(3) -0.005(2) 0.005(4) -0.004(4)
C62 0.071(6) 0.044(3) 0.029(3) -0.001(2) 0.008(4) 0.007(3)
O14 0.1029(17) 0.0348(9) 0.0275(8) -0.0015(7) 0.0158(10) -0.0048(10)
C63 0.086(2) 0.0395(12) 0.0304(12) -0.0043(9) 0.0102(12) 0.0020(13)
C64 0.084(5) 0.033(2) 0.038(3) 0.000(2) 0.013(3) -0.008(3)
O15 0.119(6) 0.057(3) 0.032(2) -0.0117(18) 0.028(3) -0.042(4)
C65 0.0674(16) 0.0414(12) 0.0261(10) -0.0010(9) 0.0095(10) -0.0101(11)
C66 0.087(2) 0.0381(12) 0.0257(10) -0.0009(9) 0.0102(12) -0.0100(13)
O13X 0.064(3) 0.030(2) 0.031(2) -0.0061(15) 0.009(2) -0.007(2)
C61X 0.071(4) 0.039(3) 0.029(2) -0.0013(18) 0.001(3) -0.004(3)
C62X 0.064(5) 0.035(3) 0.027(3) 0.0010(18) 0.007(3) 0.004(3)
C64X 0.072(4) 0.032(2) 0.029(2) -0.0018(17) 0.013(3) -0.004(3)
O15X 0.053(2) 0.043(2) 0.0270(16) 0.0009(14) 0.0108(16) 0.0064(18)
O16 0.0339(7) 0.0413(8) 0.0329(8) 0.0056(6) 0.0120(6) 0.0082(6)
C67 0.0313(9) 0.0321(9) 0.0316(10) 0.0029(8) 0.0094(8) 0.0039(7)
C68 0.0380(10) 0.0308(9) 0.0359(11) 0.0064(8) 0.0098(8) 0.0039(8)
C69 0.0562(14) 0.0294(9) 0.0340(11) 0.0036(8) 0.0146(10) 0.0056(9)
C70 0.0674(16) 0.0320(10) 0.0353(12) 0.0031(9) 0.0205(11) 0.0054(10)
C71 0.0481(12) 0.0281(9) 0.0335(11) 0.0043(8) 0.0126(9) 0.0022(8)
C72 0.0335(9) 0.0279(9) 0.0339(10) 0.0020(7) 0.0074(8) 0.0019(7)
C73 0.118(3) 0.0397(13) 0.0439(14) 0.0077(11) 0.0452(17) 0.0222(15)
C74 0.093(3) 0.058(2) 0.061(2) -0.0118(18) 0.049(2) -0.005(2)
C75 0.102(3) 0.053(2) 0.0364(17) 0.0008(14) 0.0149(19) 0.026(2)
C76 0.200(7) 0.055(3) 0.059(3) 0.019(2) 0.078(4) 0.037(3)
C74X 0.107(8) 0.057(7) 0.065(9) 0.009(6) 0.057(7) 0.016(6)
C75X 0.116(12) 0.043(6) 0.075(10) 0.018(6) 0.065(9) 0.032(7)
C76X 0.118(10) 0.037(7) 0.058(6) 0.011(5) 0.041(6) 0.017(7)
S5 0.0286(2) 0.0269(2) 0.0402(3) 0.00109(19) 0.00808(19) 0.00033(17)
O17 0.0441(8) 0.0253(7) 0.0347(8) 0.0006(6) 0.0023(6) -0.0016(6)
C77 0.0340(9) 0.0240(8) 0.0376(11) 0.0022(7) 0.0016(8) -0.0007(7)
C78 0.0268(8) 0.0258(8) 0.0358(10) 0.0029(7) 0.0046(7) 0.0002(7)
C79 0.0273(8) 0.0286(9) 0.0392(11) -0.0007(8) 0.0036(8) 0.0000(7)
C80 0.0280(9) 0.0292(9) 0.0451(12) -0.0002(8) 0.0054(8) 0.0011(7)
C81 0.0271(9) 0.0317(10) 0.0567(15) -0.0012(9) 0.0024(9) 0.0008(8)
C82 0.0302(9) 0.0285(9) 0.0512(14) 0.0020(9) -0.0026(9) -0.0020(7)
C83 0.0318(9) 0.0326(10) 0.0554(14) -0.0049(9) 0.0102(9) 0.0038(8)
C84 0.040(2) 0.038(3) 0.067(4) -0.015(2) 0.005(2) 0.0033(18)
C85 0.082(5) 0.042(2) 0.062(3) -0.008(2) 0.027(3) 0.003(2)
C86 0.034(2) 0.054(3) 0.082(5) -0.022(3) -0.003(3) 0.014(2)
C84X 0.041(4) 0.057(8) 0.070(8) -0.027(6) -0.001(4) 0.009(4)
C85X 0.061(6) 0.059(5) 0.057(6) -0.016(4) 0.027(5) -0.007(4)
C86X 0.048(5) 0.041(4) 0.057(5) -0.014(3) 0.010(4) 0.013(4)
S6 0.0371(3) 0.0327(3) 0.0658(4) 0.0010(3) -0.0136(3) -0.0032(2)
O18 0.0356(8) 0.0408(8) 0.0345(8) -0.0022(7) -0.0008(6) -0.0094(6)
C87 0.0375(10) 0.0348(10) 0.0346(11) 0.0013(8) -0.0029(8) -0.0082(8)
C88 0.0382(11) 0.0315(10) 0.0452(13) 0.0045(9) -0.0060(9) -0.0085(8)
C89 0.0481(13) 0.0376(11) 0.0432(13) 0.0086(10) -0.0125(10) -0.0127(10)
C90 0.0526(14) 0.0409(12) 0.0384(12) 0.0041(10) -0.0103(10) -0.0172(11)
C91 0.0558(14) 0.0332(11) 0.0424(13) 0.0034(9) -0.0080(11) -0.0150(10)
C92 0.0461(12) 0.0345(11) 0.0401(12) 0.0072(9) -0.0056(10) -0.0125(9)
C93 0.080(2) 0.0497(15) 0.0417(14) 0.0026(12) -0.0151(14) -0.0299(15)
C94 0.107(4) 0.087(3) 0.101(4) -0.011(3) -0.056(3) -0.021(3)
C95 0.142(4) 0.058(2) 0.054(2) -0.0026(16) -0.019(2) -0.047(2)
C96 0.153(5) 0.099(3) 0.0461(19) -0.003(2) -0.003(2) -0.072(3)
S7 0.0591(4) 0.0467(3) 0.0499(4) 0.0200(3) -0.0160(3) -0.0263(3)
O19 0.0602(10) 0.0293(7) 0.0285(8) 0.0057(6) 0.0042(7) -0.0045(7)
C97 0.0488(12) 0.0273(9) 0.0315(10) 0.0063(8) 0.0036(9) -0.0039(8)
C98 0.0457(12) 0.0327(10) 0.0355(11) 0.0063(8) -0.0013(9) -0.0098(9)
C99 0.0402(11) 0.0388(11) 0.0384(12) 0.0105(9) 0.0026(9) -0.0082(9)
C100 0.0398(10) 0.0318(9) 0.0322(10) 0.0073(8) 0.0041(8) -0.0011(8)
C101 0.0374(10) 0.0330(10) 0.0355(11) 0.0085(8) 0.0043(8) -0.0001(8)
C102 0.0396(10) 0.0303(9) 0.0352(11) 0.0062(8) 0.0080(8) 0.0004(8)
C103 0.0436(11) 0.0385(11) 0.0324(11) 0.0082(9) 0.0063(9) -0.0007(9)
C104 0.096(2) 0.0405(13) 0.0406(14) 0.0139(11) 0.0201(15) 0.0076(14)
C105 0.0412(12) 0.0662(17) 0.0349(12) 0.0088(11) 0.0004(10) -0.0023(12)
C106 0.0425(12) 0.0521(14) 0.0377(12) 0.0015(10) 0.0086(10) -0.0062(10)
S8 0.0437(3) 0.0360(3) 0.0432(3) 0.0139(2) 0.0154(2) 0.0099(2)
C107 0.0450(12) 0.0485(13) 0.0355(12) 0.0073(10) 0.0100(10) 0.0126(10)
C108 0.0303(10) 0.0575(15) 0.0421(13) 0.0067(11) 0.0091(9) 0.0023(10)
O20 0.0472(10) 0.0669(13) 0.0413(10) 0.0059(9) 0.0019(8) -0.0035(9)
N9 0.0372(10) 0.0522(12) 0.0456(12) 0.0060(10) 0.0057(9) -0.0028(9)
N10 0.0353(10) 0.0604(15) 0.0673(17) 0.0062(12) 0.0021(11) -0.0160(10)
C109 0.0458(13) 0.0468(13) 0.0469(14) 0.0077(11) -0.0113(11) -0.0150(11)
O21 0.0461(10) 0.0418(9) 0.0513(11) -0.0047(8) 0.0044(8) -0.0092(8)
N11 0.035(2) 0.049(2) 0.051(3) -0.0180(19) -0.0001(17) -0.0038(17)
C110 0.044(3) 0.0376(19) 0.036(2) -0.0039(15) 0.0026(18) -0.0013(18)
C111 0.051(3) 0.052(3) 0.059(3) -0.018(2) -0.007(2) 0.002(2)
C112 0.066(3) 0.041(2) 0.051(3) -0.012(2) -0.002(3) -0.002(2)
C113 0.071(3) 0.0332(18) 0.050(3) -0.0022(16) 0.009(2) 0.0018(19)
C114 0.057(3) 0.042(2) 0.060(3) -0.0037(19) 0.006(2) 0.008(2)
C115 0.039(2) 0.044(2) 0.047(2) -0.0041(17) -0.002(2) 0.0027(19)
N12 0.086(5) 0.037(3) 0.073(4) -0.009(3) 0.019(3) 0.002(3)
O22 0.090(4) 0.049(2) 0.131(5) -0.024(3) 0.016(3) 0.015(2)
O23 0.129(5) 0.057(2) 0.079(3) -0.030(2) 0.009(3) 0.001(3)
N11X 0.026(3) 0.040(3) 0.042(3) -0.006(2) 0.004(2) -0.001(2)
C10X 0.029(3) 0.036(3) 0.030(3) 0.004(2) 0.004(2) 0.001(2)
C11X 0.035(3) 0.039(3) 0.045(3) 0.000(2) -0.005(2) 0.000(2)
C12X 0.042(3) 0.037(3) 0.046(4) -0.004(3) -0.008(3) 0.003(2)
C13X 0.037(3) 0.034(3) 0.040(3) 0.000(2) -0.001(3) 0.000(2)
C14X 0.037(3) 0.040(3) 0.043(3) -0.002(2) 0.006(3) 0.003(2)
C15X 0.024(3) 0.038(3) 0.044(3) -0.006(2) 0.004(3) -0.002(2)
N12X 0.058(4) 0.037(3) 0.055(4) -0.007(2) 0.006(3) 0.001(3)
O22X 0.053(4) 0.041(4) 0.081(6) -0.002(4) 0.015(3) 0.003(3)
O23X 0.072(5) 0.080(5) 0.107(6) -0.054(5) -0.017(4) 0.015(4)
C116 0.0349(11) 0.0587(15) 0.0411(13) -0.0035(11) 0.0052(9) -0.0143(10)
C117 0.0328(10) 0.0443(12) 0.0369(11) 0.0005(9) 0.0060(8) -0.0053(9)
O24 0.0359(8) 0.0709(13) 0.0445(10) -0.0087(9) 0.0110(8) -0.0038(8)
N13 0.0318(8) 0.0396(9) 0.0335(9) -0.0054(7) 0.0046(7) -0.0043(7)
N14 0.0333(8) 0.0371(9) 0.0368(10) -0.0067(8) 0.0050(7) -0.0066(7)
C118 0.0409(11) 0.0345(10) 0.0364(11) -0.0060(9) 0.0002(9) -0.0001(8)
O25 0.0978(17) 0.0326(9) 0.0404(10) -0.0005(8) -0.0107(11) -0.0118(10)
N15 0.0391(10) 0.0423(10) 0.0383(11) -0.0084(8) -0.0001(8) -0.0066(8)
C119 0.0521(14) 0.0421(12) 0.0413(13) -0.0113(10) -0.0076(11) 0.0083(11)
C120 0.122(3) 0.0539(18) 0.0391(16) -0.0006(13) -0.0200(18) -0.021(2)
C121 0.174(5) 0.0480(18) 0.0415(17) -0.0003(14) -0.017(2) -0.015(2)
C122 0.116(3) 0.0545(18) 0.0400(16) -0.0164(14) -0.0257(18) 0.035(2)
C123 0.0635(19) 0.083(2) 0.0561(19) -0.0362(19) -0.0219(15) 0.0220(18)
C124 0.0482(14) 0.070(2) 0.0525(17) -0.0262(15) -0.0070(12) 0.0066(13)
N16 0.159(4) 0.063(2) 0.0447(17) -0.0206(15) -0.030(2) 0.055(2)
O26 0.160(3) 0.101(2) 0.0579(17) -0.0370(16) -0.055(2) 0.068(2)
O27 0.201(5) 0.073(2) 0.0405(14) -0.0077(14) -0.015(2) 0.044(2)
C125 0.0554(14) 0.0302(10) 0.0359(11) 0.0034(8) 0.0000(10) -0.0043(9)
C126 0.0661(16) 0.0307(10) 0.0360(12) 0.0003(9) 0.0074(11) -0.0094(10)
O28 0.0666(12) 0.0366(8) 0.0356(9) 0.0016(7) 0.0054(8) -0.0131(8)
C127 0.0733(19) 0.0471(14) 0.0363(13) 0.0008(11) 0.0001(12) -0.0150(13)
C128 0.110(3) 0.0399(13) 0.0310(12) 0.0005(10) 0.0043(14) -0.0107(15)
O29 0.155(3) 0.0338(9) 0.0315(10) -0.0019(8) 0.0089(13) -0.0161(12)
C129 0.226(6) 0.0349(14) 0.0321(14) -0.0064(11) 0.016(2) -0.005(2)
C130 0.265(7) 0.0368(15) 0.0393(17) -0.0013(13) 0.003(3) -0.019(3)
O30 0.193(3) 0.0348(10) 0.0333(10) -0.0021(8) 0.0128(15) 0.0059(15)
C131 0.100(2) 0.0335(11) 0.0306(12) 0.0019(9) 0.0032(13) -0.0077(13)
C132 0.110(3) 0.0277(10) 0.0323(12) 0.0025(9) 0.0062(14) -0.0069(13)
C133 0.182(7) 0.212(7) 0.191(8) 0.096(6) -0.093(6) -0.014(5)
Cl1 0.328(4) 0.159(2) 0.183(3) 0.0208(19) -0.092(3) -0.094(3)
Cl2 0.238(4) 0.232(4) 0.230(3) 0.001(3) -0.084(3) -0.015(3)
Cl3 0.205(3) 0.1467(19) 0.166(2) 0.0452(16) -0.0453(18) -0.0087(17)
N17 0.060(2) 0.099(3) 0.146(5) 0.023(3) 0.018(3) -0.017(2)
C134 0.0551(17) 0.0532(17) 0.062(2) 0.0052(15) 0.0159(15) -0.0118(13)
C135 0.151(5) 0.073(3) 0.058(2) 0.000(2) 0.011(3) -0.036(3)
N18 0.0552(18) 0.069(2) 0.129(4) 0.004(2) 0.022(2) -0.0076(15)
C136 0.0570(17) 0.0348(12) 0.074(2) -0.0051(14) 0.0347(17) -0.0024(12)
C137 0.143(4) 0.0472(17) 0.057(2) -0.0091(15) 0.030(2) -0.014(2)

loop_
_atom_type_symbol
_atom_type_description
_atom_type_scat_dispersion_real
_atom_type_scat_dispersion_imag
_atom_type_scat_source
C C -0.0020 0.0020 'International Tables Vol C Tables 4.2.6.8 and 6.1.1.4'
H H 0.0000 0.0000 'International Tables Vol C Tables 4.2.6.8 and 6.1.1.4'
N N -0.0031 0.0040 'International Tables Vol C Tables 4.2.6.8 and 6.1.1.4'
O O -0.0041 0.0074 'International Tables Vol C Tables 4.2.6.8 and 6.1.1.4'
S S 0.1206 0.1480 'International Tables Vol C Tables 4.2.6.8 and 6.1.1.4'
Cl Cl 0.1408 0.1896 'International Tables Vol C Tables 4.2.6.8 and 6.1.1.4'

loop_
_geom_angle_atom_site_label_1
_geom_angle_atom_site_label_2
_geom_angle_atom_site_label_3
_geom_angle
C1 O1 C41 114.94(18)
C2 C1 O1 121.1(2)
C2 C1 C6 119.3(2)
O1 C1 C6 119.6(2)
C1 C2 C3 119.7(2)
C1 C2 S1 125.23(18)
C3 C2 S1 114.3(2)
C4 C3 C2 121.7(2)
C4 C3 H3A 119.2
C2 C3 H3A 119.2
C5 C4 C3 117.7(2)
C5 C4 C7 122.9(2)
C3 C4 C7 119.4(2)
C4 C5 C6 121.5(2)
C4 C5 H5A 119.2
C6 C5 H5A 119.2
C5 C6 C1 120.0(2)
C5 C6 S4 116.6(2)
C1 C6 S4 122.67(19)
C10 C7 C8 110.3(3)
C10 C7 C9 108.3(2)
C8 C7 C9 107.2(3)
C10 C7 C4 112.3(2)
C8 C7 C4 108.9(2)
C9 C7 C4 109.7(2)
C7 C8 H8A 109.5
C7 C8 H8B 109.5
H8A C8 H8B 109.5
C7 C8 H8C 109.5
H8A C8 H8C 109.5
H8B C8 H8C 109.5
C7 C9 H9A 109.5
C7 C9 H9B 109.5
H9A C9 H9B 109.5
C7 C9 H9C 109.5
H9A C9 H9C 109.5
H9B C9 H9C 109.5
C7 C10 H10A 109.5
C7 C10 H10B 109.5
H10A C10 H10B 109.5
C7 C10 H10C 109.5
H10A C10 H10C 109.5
H10B C10 H10C 109.5
C12 S1 C2 108.88(12)
C11 O2 C59 112.32(19)
O2 C11 C16 121.4(2)
O2 C11 C12 120.3(2)
C16 C11 C12 118.3(2)
C13 C12 C11 120.7(2)
C13 C12 S1 115.66(18)
C11 C12 S1 123.10(19)
C12 C13 C14 121.6(2)
C12 C13 H13Y 119.2
C14 C13 H13Y 119.2
C15 C14 C13 117.3(2)
C15 C14 C17 122.2(2)
C13 C14 C17 120.5(2)
C14 C15 C16 121.3(2)
C14 C15 H15A 119.4
C16 C15 H15A 119.4
C11 C16 C15 120.8(2)
C11 C16 S2 123.55(17)
C15 C16 S2 114.89(18)
C18 C17 C19 112.0(5)
C20X C17 C19X 111.3(12)
C20X C17 C14 116.2(8)
C18 C17 C14 110.2(4)
C19 C17 C14 110.9(5)
C19X C17 C14 106.6(11)
C20X C17 C18X 108.8(10)
C19X C17 C18X 105.1(11)
C14 C17 C18X 108.3(6)
C18 C17 C20 107.2(5)
C19 C17 C20 106.5(5)
C14 C17 C20 110.0(4)
C17 C18 H18A 109.5
C17 C18 H18B 109.5
H18A C18 H18B 109.5
C17 C18 H18C 109.5
H18A C18 H18C 109.5
H18B C18 H18C 109.5
C17 C19 H19A 109.5
C17 C19 H19B 109.5
H19A C19 H19B 109.5
C17 C19 H19C 109.5
H19A C19 H19C 109.5
H19B C19 H19C 109.5
C17 C20 H20A 109.5
C17 C20 H20B 109.5
H20A C20 H20B 109.5
C17 C20 H20C 109.5
H20A C20 H20C 109.5
H20B C20 H20C 109.5
C17 C18X H18D 109.5
C17 C18X H18E 109.5
H18D C18X H18E 109.5
C17 C18X H18F 109.5
H18D C18X H18F 109.5
H18E C18X H18F 109.5
C17 C19X H19D 109.5
C17 C19X H19E 109.5
H19D C19X H19E 109.5
C17 C19X H19F 109.5
H19D C19X H19F 109.5
H19E C19X H19F 109.5
C17 C20X H20D 109.5
C17 C20X H20E 109.5
H20D C20X H20E 109.5
C17 C20X H20F 109.5
H20D C20X H20F 109.5
H20E C20X H20F 109.5
C16 S2 C22 108.82(11)
C21 O3 C50 117.48(17)
O3 C21 C22 118.60(19)
O3 C21 C26 123.4(2)
C22 C21 C26 117.94(19)
C23 C22 C21 120.97(19)
C23 C22 S2 114.34(17)
C21 C22 S2 124.16(17)
C24 C23 C22 121.5(2)
C24 C23 H23 119.2
C22 C23 H23 119.2
C23 C24 C25 117.0(2)
C23 C24 C27 122.3(2)
C25 C24 C27 120.7(2)
C26 C25 C24 122.7(2)
C26 C25 H25 118.7
C24 C25 H25 118.7
C25 C26 C21 119.7(2)
C25 C26 S3 114.10(16)
C21 C26 S3 125.78(16)
C29X C27 C24 116.5(8)
C30 C27 C24 112.3(2)
C30 C27 C29 109.7(4)
C24 C27 C29 107.9(3)
C30 C27 C28 109.2(3)
C24 C27 C28 108.9(2)
C29 C27 C28 108.8(3)
C29X C27 C30X 110.0(12)
C24 C27 C30X 107.1(7)
C29X C27 C28X 107.7(12)
C24 C27 C28X 109.4(8)
C30X C27 C28X 105.6(11)
C27 C28 H28A 109.5
C27 C28 H28B 109.5
H28A C28 H28B 109.5
C27 C28 H28C 109.5
H28A C28 H28C 109.5
H28B C28 H28C 109.5
C27 C29 H29A 109.5
C27 C29 H29B 109.5
H29A C29 H29B 109.5
C27 C29 H29C 109.5
H29A C29 H29C 109.5
H29B C29 H29C 109.5
C27 C30 H30A 109.5
C27 C30 H30B 109.5
H30A C30 H30B 109.5
C27 C30 H30C 109.5
H30A C30 H30C 109.5
H30B C30 H30C 109.5
C27 C28X H28D 109.5
C27 C28X H28E 109.5
H28D C28X H28E 109.5
C27 C28X H28F 109.5
H28D C28X H28F 109.5
H28E C28X H28F 109.5
C27 C29X H29D 109.5
C27 C29X H29E 109.5
H29D C29X H29E 109.5
C27 C29X H29F 109.5
H29D C29X H29F 109.5
H29E C29X H29F 109.5
C27 C30X H30D 109.5
C27 C30X H30E 109.5
H30D C30X H30E 109.5
C27 C30X H30F 109.5
H30D C30X H30F 109.5
H30E C30X H30F 109.5
C32 S3 C26 108.38(10)
C31 O4 C66 114.11(18)
O4 C31 C32 120.73(19)
O4 C31 C36 120.9(2)
C32 C31 C36 118.4(2)
C31 C32 C33 120.6(2)
C31 C32 S3 123.07(17)
C33 C32 S3 115.82(18)
C34 C33 C32 121.8(2)
C34 C33 H33 119.1
C32 C33 H33 119.1
C35 C34 C33 117.0(2)
C35 C34 C37 122.8(2)
C33 C34 C37 120.2(2)
C34 C35 C36 122.3(2)
C34 C35 H35 118.9
C36 C35 H35 118.9
C31 C36 C35 119.9(2)
C31 C36 S4 125.26(18)
C35 C36 S4 114.27(18)
C39 C37 C38 112.1(4)
C39 C37 C34 111.4(3)
C38 C37 C34 109.4(3)
C39 C37 C40 106.3(3)
C38 C37 C40 108.0(3)
C34 C37 C40 109.7(2)
C37 C38 H38A 109.5
C37 C38 H38B 109.5
H38A C38 H38B 109.5
C37 C38 H38C 109.5
H38A C38 H38C 109.5
H38B C38 H38C 109.5
C37 C39 H39A 109.5
C37 C39 H39B 109.5
H39A C39 H39B 109.5
C37 C39 H39C 109.5
H39A C39 H39C 109.5
H39B C39 H39C 109.5
C37 C40 H40A 109.5
C37 C40 H40B 109.5
H40A C40 H40B 109.5
C37 C40 H40C 109.5
H40A C40 H40C 109.5
H40B C40 H40C 109.5
C6 S4 C36 109.67(12)
O1 C41 C42 109.2(2)
O1 C41 H41A 109.8
C42 C41 H41A 109.8
O1 C41 H41B 109.8
C42 C41 H41B 109.8
H41A C41 H41B 108.3
O5 C42 N1 122.4(2)
O5 C42 C41 121.4(2)
N1 C42 C41 116.2(2)
C42 N1 N2 120.7(2)
C42 N1 H1 119.6
N2 N1 H1 119.6
C43 N2 N1 117.7(3)
C43 N2 H2 121.1
N1 N2 H2 121.1
O6 C43 N3 125.8(3)
O6 C43 N2 123.6(3)
N3 C43 N2 110.6(3)
C43 N3 C44 127.9(3)
C43 N3 H3 113(3)
C44 N3 H3 118(3)
C45 C44 C49 120.0(3)
C45 C44 N3 124.7(3)
C49 C44 N3 115.3(4)
C44 C45 C46 120.0(4)
C44 C45 H45 120.0
C46 C45 H45 120.0
C47 C46 C45 120.2(5)
C47 C46 H46 119.9
C45 C46 H46 119.9
C48 C47 C46 120.9(4)
C48 C47 N4 119.4(4)
C46 C47 N4 119.7(5)
C47 C48 C49 119.6(4)
C47 C48 H48 120.2
C49 C48 H48 120.2
C48 C49 C44 119.3(4)
C48 C49 H49 120.4
C44 C49 H49 120.4
O8 N4 O7 122.6(4)
O8 N4 C47 119.1(6)
O7 N4 C47 118.3(5)
O3 C50 C51 113.9(2)
O3 C50 H50A 108.8
C51 C50 H50A 108.8
O3 C50 H50B 108.8
C51 C50 H50B 108.8
H50A C50 H50B 107.7
O9 C51 N5 125.0(3)
O9 C51 C50 119.9(3)
N5 C51 C50 115.0(2)
C51 N5 N6 120.1(3)
C51 N5 H5 131(3)
N6 N5 H5 108(3)
C52 N6 N5 119.4(2)
C52 N6 H6 116(3)
N5 N6 H6 121(3)
O10 C52 N6 123.2(3)
O10 C52 N7 124.8(3)
N6 C52 N7 112.0(2)
C52 N7 C53 127.6(2)
C52 N7 H7 112(3)
C53 N7 H7 120(3)
C58 C53 N7 116.6(2)
C58 C53 C54 120.1(3)
N7 C53 C54 123.2(2)
C55 C54 C53 119.5(3)
C55 C54 H54 120.2
C53 C54 H54 120.2
C54 C55 C56 119.1(3)
C54 C55 H55 120.5
C56 C55 H55 120.5
C57 C56 C55 122.1(3)
C57 C56 N8 119.7(2)
C55 C56 N8 118.2(3)
C56 C57 C58 118.8(2)
C56 C57 H57 120.6
C58 C57 H57 120.6
C57 C58 C53 120.3(3)
C57 C58 H58 119.9
C53 C58 H58 119.9
O12 N8 O11 123.3(3)
O12 N8 C56 118.3(3)
O11 N8 C56 118.4(3)
O2 C59 C60 106.0(2)
O2 C59 H59A 110.5
C60 C59 H59A 110.5
O2 C59 H59B 110.5
C60 C59 H59B 110.5
H59A C59 H59B 108.7
O13 C60 C59 107.5(5)
O13X C60 C59 107.0(3)
O13 C60 H60A 110.2
C59 C60 H60A 110.2
O13 C60 H60B 110.2
C59 C60 H60B 110.2
H60A C60 H60B 108.5
O13X C60 H60C 110.3
C59 C60 H60C 110.3
O13X C60 H60D 110.3
C59 C60 H60D 110.3
H60C C60 H60D 108.6
C60 O13 C61 116.2(8)
O13 C61 C62 114.2(11)
O13 C61 H61A 108.7
C62 C61 H61A 108.7
O13 C61 H61B 108.7
C62 C61 H61B 108.7
H61A C61 H61B 107.6
O14 C62 C61 112.9(8)
O14 C62 H62A 109.0
C61 C62 H62A 109.0
O14 C62 H62B 109.0
C61 C62 H62B 109.0
H62A C62 H62B 107.8
C62 O14 C63 117.7(5)
C63 O14 C62X 117.4(4)
O14 C63 C64X 116.1(3)
O14 C63 C64 115.3(3)
O14 C63 H63A 108.5
C64 C63 H63A 108.5
O14 C63 H63B 108.5
C64 C63 H63B 108.5
H63A C63 H63B 107.5
O14 C63 H63C 108.3
C64X C63 H63C 108.3
O14 C63 H63D 108.3
C64X C63 H63D 108.3
H63C C63 H63D 107.4
O15 C64 C63 117.5(8)
O15 C64 H64A 107.9
C63 C64 H64A 107.9
O15 C64 H64B 107.9
C63 C64 H64B 107.9
H64A C64 H64B 107.2
C64 O15 C65 113.1(6)
O15 C65 C66 105.4(3)
O15X C65 C66 108.5(3)
O15 C65 H65A 110.7
C66 C65 H65A 110.7
O15 C65 H65B 110.7
C66 C65 H65B 110.7
H65A C65 H65B 108.8
O15X C65 H65C 110.0
C66 C65 H65C 110.0
O15X C65 H65D 110.0
C66 C65 H65D 110.0
H65C C65 H65D 108.4
O4 C66 C65 106.5(2)
O4 C66 H66A 110.4
C65 C66 H66A 110.4
O4 C66 H66B 110.4
C65 C66 H66B 110.4
H66A C66 H66B 108.6
C61X O13X C60 113.3(6)
O13X C61X C62X 115.2(7)
O13X C61X H61C 108.5
C62X C61X H61C 108.5
O13X C61X H61D 108.5
C62X C61X H61D 108.5
H61C C61X H61D 107.5
O14 C62X C61X 113.5(7)
O14 C62X H62C 108.9
C61X C62X H62C 108.9
O14 C62X H62D 108.9
C61X C62X H62D 108.9
H62C C62X H62D 107.7
O15X C64X C63 118.0(6)
O15X C64X H64C 107.8
C63 C64X H64C 107.8
O15X C64X H64D 107.8
C63 C64X H64D 107.8
H64C C64X H64D 107.1
C64X O15X C65 115.0(4)
C67 O16 C107 117.52(17)
O16 C67 C72 118.16(19)
O16 C67 C68 123.44(19)
C72 C67 C68 118.34(19)
C69 C68 C67 119.6(2)
C69 C68 S8 114.95(17)
C67 C68 S8 125.02(17)
C70 C69 C68 122.5(2)
C70 C69 H69 118.7
C68 C69 H69 118.7
C69 C70 C71 116.8(2)
C69 C70 C73 120.8(2)
C71 C70 C73 122.4(2)
C72 C71 C70 121.6(2)
C72 C71 H71 119.2
C70 C71 H71 119.2
C71 C72 C67 120.88(19)
C71 C72 S5 115.53(16)
C67 C72 S5 123.08(17)
C74 C73 C70 110.4(3)
C76X C73 C70 116.0(8)
C74 C73 C76 114.5(4)
C70 C73 C76 110.9(3)
C76X C73 C75X 116.6(10)
C70 C73 C75X 113.3(6)
C76X C73 C74X 106.3(10)
C70 C73 C74X 104.8(6)
C75X C73 C74X 96.9(10)
C74 C73 C75 110.5(3)
C70 C73 C75 106.0(3)
C76 C73 C75 104.0(4)
C73 C74 H74A 109.5
C73 C74 H74B 109.5
H74A C74 H74B 109.5
C73 C74 H74C 109.5
H74A C74 H74C 109.5
H74B C74 H74C 109.5
C73 C75 H75A 109.5
C73 C75 H75B 109.5
H75A C75 H75B 109.5
C73 C75 H75C 109.5
H75A C75 H75C 109.5
H75B C75 H75C 109.5
C73 C76 H76A 109.5
C73 C76 H76B 109.5
H76A C76 H76B 109.5
C73 C76 H76C 109.5
H76A C76 H76C 109.5
H76B C76 H76C 109.5
C73 C74X H74D 109.5
C73 C74X H74E 109.5
H74D C74X H74E 109.5
C73 C74X H74F 109.5
H74D C74X H74F 109.5
H74E C74X H74F 109.5
C73 C75X H75D 109.5
C73 C75X H75E 109.5
H75D C75X H75E 109.5
C73 C75X H75F 109.5
H75D C75X H75F 109.5
H75E C75X H75F 109.5
C73 C76X H76D 109.5
C73 C76X H76E 109.5
H76D C76X H76E 109.5
C73 C76X H76F 109.5
H76D C76X H76F 109.5
H76E C76X H76F 109.5
C72 S5 C78 108.42(10)
C77 O17 C125 112.41(17)
O17 C77 C78 121.69(19)
O17 C77 C82 119.9(2)
C78 C77 C82 118.5(2)
C77 C78 C79 120.58(19)
C77 C78 S5 123.69(17)
C79 C78 S5 115.01(16)
C80 C79 C78 121.6(2)
C80 C79 H79 119.2
C78 C79 H79 119.2
C79 C80 C81 117.1(2)
C79 C80 C83 122.2(2)
C81 C80 C83 120.69(19)
C82 C81 C80 121.8(2)
C82 C81 H81 119.1
C80 C81 H81 119.1
C81 C82 C77 120.3(2)
C81 C82 S6 115.87(17)
C77 C82 S6 123.01(19)
C84X C83 C85X 114.8(8)
C84X C83 C80 113.0(6)
C86 C83 C80 113.8(4)
C85X C83 C80 106.5(4)
C84X C83 C86X 113.2(8)
C85X C83 C86X 104.2(6)
C80 C83 C86X 104.3(5)
C86 C83 C84 106.9(4)
C80 C83 C84 111.0(4)
C86 C83 C85 109.0(4)
C80 C83 C85 110.9(3)
C84 C83 C85 104.8(4)
C83 C84 H84A 109.5
C83 C84 H84B 109.5
H84A C84 H84B 109.5
C83 C84 H84C 109.5
H84A C84 H84C 109.5
H84B C84 H84C 109.5
C83 C85 H85A 109.5
C83 C85 H85B 109.5
H85A C85 H85B 109.5
C83 C85 H85C 109.5
H85A C85 H85C 109.5
H85B C85 H85C 109.5
C83 C86 H86A 109.5
C83 C86 H86B 109.5
H86A C86 H86B 109.5
C83 C86 H86C 109.5
H86A C86 H86C 109.5
H86B C86 H86C 109.5
C83 C84X H84D 109.5
C83 C84X H84E 109.5
H84D C84X H84E 109.5
C83 C84X H84F 109.5
H84D C84X H84F 109.5
H84E C84X H84F 109.5
C83 C85X H85D 109.5
C83 C85X H85E 109.5
H85D C85X H85E 109.5
C83 C85X H85F 109.5
H85D C85X H85F 109.5
H85E C85X H85F 109.5
C83 C86X H86D 109.5
C83 C86X H86E 109.5
H86D C86X H86E 109.5
C83 C86X H86F 109.5
H86D C86X H86F 109.5
H86E C86X H86F 109.5
C88 S6 C82 109.62(11)
C87 O18 C116 115.32(19)
O18 C87 C92 120.1(2)
O18 C87 C88 120.6(2)
C92 C87 C88 119.3(2)
C87 C88 C89 119.4(2)
C87 C88 S6 125.6(2)
C89 C88 S6 114.38(19)
C88 C89 C90 122.3(2)
C88 C89 H89 118.9
C90 C89 H89 118.9
C91 C90 C89 117.0(2)
C91 C90 C93 122.3(2)
C89 C90 C93 120.7(2)
C90 C91 C92 121.4(2)
C90 C91 H91 119.3
C92 C91 H91 119.3
C87 C92 C91 120.7(2)
C87 C92 S7 124.1(2)
C91 C92 S7 114.56(18)
C96 C93 C95 112.9(4)
C96 C93 C90 109.7(3)
C95 C93 C90 112.6(3)
C96 C93 C94 108.0(4)
C95 C93 C94 105.3(3)
C90 C93 C94 108.0(3)
C93 C94 H94A 109.5
C93 C94 H94B 109.5
H94A C94 H94B 109.5
C93 C94 H94C 109.5
H94A C94 H94C 109.5
H94B C94 H94C 109.5
C93 C95 H95A 109.5
C93 C95 H95B 109.5
H95A C95 H95B 109.5
C93 C95 H95C 109.5
H95A C95 H95C 109.5
H95B C95 H95C 109.5
C93 C96 H96A 109.5
C93 C96 H96B 109.5
H96A C96 H96B 109.5
C93 C96 H96C 109.5
H96A C96 H96C 109.5
H96B C96 H96C 109.5
C92 S7 C98 109.83(11)
C97 O19 C132 115.20(18)
O19 C97 C98 120.6(2)
O19 C97 C102 121.4(2)
C98 C97 C102 118.0(2)
C97 C98 C99 120.6(2)
C97 C98 S7 124.63(19)
C99 C98 S7 114.23(18)
C100 C99 C98 121.9(2)
C100 C99 H99 119.1
C98 C99 H99 119.1
C99 C100 C101 117.1(2)
C99 C100 C103 120.6(2)
C101 C100 C103 122.3(2)
C100 C101 C102 121.4(2)
C100 C101 H101 119.3
C102 C101 H101 119.3
C97 C102 C101 121.0(2)
C97 C102 S8 122.67(18)
C101 C102 S8 115.78(18)
C105 C103 C100 111.7(2)
C105 C103 C106 107.5(2)
C100 C103 C106 111.5(2)
C105 C103 C104 109.0(2)
C100 C103 C104 107.7(2)
C106 C103 C104 109.3(2)
C103 C104 H10D 109.5
C103 C104 H10E 109.5
H10D C104 H10E 109.5
C103 C104 H10F 109.5
H10D C104 H10F 109.5
H10E C104 H10F 109.5
C103 C105 H10G 109.5
C103 C105 H10H 109.5
H10G C105 H10H 109.5
C103 C105 H10I 109.5
H10G C105 H10I 109.5
H10H C105 H10I 109.5
C103 C106 H10J 109.5
C103 C106 H10K 109.5
H10J C106 H10K 109.5
C103 C106 H10L 109.5
H10J C106 H10L 109.5
H10K C106 H10L 109.5
C68 S8 C102 107.59(11)
O16 C107 C108 113.7(2)
O16 C107 H10M 108.8
C108 C107 H10M 108.8
O16 C107 H10N 108.8
C108 C107 H10N 108.8
H10M C107 H10N 107.7
O20 C108 N9 124.9(3)
O20 C108 C107 119.3(3)
N9 C108 C107 115.8(2)
C108 N9 N10 120.5(3)
C108 N9 H9 123(3)
N10 N9 H9 117(3)
C109 N10 N9 120.0(2)
C109 N10 H10 122(3)
N9 N10 H10 117(3)
O21 C109 N11X 140.1(5)
O21 C109 N10 123.0(3)
N11X C109 N10 96.8(4)
O21 C109 N11 117.1(4)
N10 C109 N11 119.9(3)
C110 N11 C109 133.3(4)
C110 N11 H11 113.4
C109 N11 H11 113.4
C115 C110 N11 124.3(4)
C115 C110 C111 118.4(5)
N11 C110 C111 117.2(5)
C112 C111 C110 120.8(5)
C112 C111 H111 119.6
C110 C111 H111 119.6
C113 C112 C111 119.7(5)
C113 C112 H112 120.1
C111 C112 H112 120.1
C112 C113 C114 121.9(5)
C112 C113 N12 119.1(5)
C114 C113 N12 119.0(6)
C113 C114 C115 118.9(5)
C113 C114 H114 120.5
C115 C114 H114 120.5
C110 C115 C114 120.1(5)
C110 C115 H115 119.9
C114 C115 H115 119.9
O22 N12 O23 125.4(7)
O22 N12 C113 117.7(7)
O23 N12 C113 116.9(7)
C109 N11X C10X 117.5(6)
C109 N11X H11X 121.3
C10X N11X H11X 121.3
C11X C10X N11X 117.5(7)
C11X C10X C15X 119.5(6)
N11X C10X C15X 123.0(6)
C12X C11X C10X 119.9(7)
C12X C11X H11Y 120.0
C10X C11X H11Y 120.0
C11X C12X C13X 119.6(6)
C11X C12X H12X 120.2
C13X C12X H12X 120.2
C14X C13X C12X 121.4(6)
C14X C13X N12X 120.1(7)
C12X C13X N12X 118.6(6)
C13X C14X C15X 119.4(7)
C13X C14X H14X 120.3
C15X C14X H14X 120.3
C14X C15X C10X 120.1(6)
C14X C15X H15X 119.9
C10X C15X H15X 119.9
O23X N12X O22X 124.0(8)
O23X N12X C13X 119.0(7)
O22X N12X C13X 117.0(8)
O18 C116 C117 109.43(19)
O18 C116 H11A 109.8
C117 C116 H11A 109.8
O18 C116 H11B 109.8
C117 C116 H11B 109.8
H11A C116 H11B 108.2
O24 C117 N13 122.2(2)
O24 C117 C116 120.8(2)
N13 C117 C116 117.0(2)
C117 N13 N14 119.8(2)
C117 N13 H13 124(2)
N14 N13 H13 116(2)
C118 N14 N13 116.65(19)
C118 N14 H14 114(2)
N13 N14 H14 122(2)
O25 C118 N15 125.5(2)
O25 C118 N14 123.0(2)
N15 C118 N14 111.5(2)
C118 N15 C119 126.0(2)
C118 N15 H15 114(2)
C119 N15 H15 118(2)
C120 C119 N15 123.3(3)
C120 C119 C124 119.3(3)
N15 C119 C124 117.4(3)
C119 C120 C121 119.8(3)
C119 C120 H120 120.1
C121 C120 H120 120.1
C122 C121 C120 120.3(4)
C122 C121 H121 119.8
C120 C121 H121 119.8
C123 C122 C121 121.1(3)
C123 C122 N16 119.9(4)
C121 C122 N16 119.0(4)
C122 C123 C124 119.4(3)
C122 C123 H123 120.3
C124 C123 H123 120.3
C123 C124 C119 120.0(4)
C123 C124 H124 120.0
C119 C124 H124 120.0
O26 N16 O27 123.2(4)
O26 N16 C122 118.3(5)
O27 N16 C122 118.5(4)
O17 C125 C126 106.41(18)
O17 C125 H12A 110.4
C126 C125 H12A 110.4
O17 C125 H12B 110.4
C126 C125 H12B 110.4
H12A C125 H12B 108.6
O28 C126 C125 106.82(19)
O28 C126 H12C 110.4
C125 C126 H12C 110.4
O28 C126 H12D 110.4
C125 C126 H12D 110.4
H12C C126 H12D 108.6
C127 O28 C126 114.4(2)
O28 C127 C128 115.0(3)
O28 C127 H12E 108.5
C128 C127 H12E 108.5
O28 C127 H12F 108.5
C128 C127 H12F 108.5
H12E C127 H12F 107.5
O29 C128 C127 109.5(3)
O29 C128 H12G 109.8
C127 C128 H12G 109.8
O29 C128 H12H 109.8
C127 C128 H12H 109.8
H12G C128 H12H 108.2
C129 O29 C128 112.0(3)
O29 C129 C130 110.2(4)
O29 C129 H12I 109.6
C130 C129 H12I 109.6
O29 C129 H12J 109.6
C130 C129 H12J 109.6
H12I C129 H12J 108.1
O30 C130 C129 116.5(4)
O30 C130 H13A 108.2
C129 C130 H13A 108.2
O30 C130 H13B 108.2
C129 C130 H13B 108.2
H13A C130 H13B 107.3
C130 O30 C131 119.0(4)
O30 C131 C132 107.7(2)
O30 C131 H13C 110.2
C132 C131 H13C 110.2
O30 C131 H13D 110.2
C132 C131 H13D 110.2
H13C C131 H13D 108.5
O19 C132 C131 106.3(2)
O19 C132 H13E 110.5
C131 C132 H13E 110.5
O19 C132 H13F 110.5
C131 C132 H13F 110.5
H13E C132 H13F 108.7
Cl3 C133 Cl1 136.8(10)
Cl3 C133 Cl2 105.5(6)
Cl1 C133 Cl2 102.7(5)
Cl3 C133 H133 102.5
Cl1 C133 H133 102.5
Cl2 C133 H133 102.5
N17 C134 C135 176.2(5)
C134 C135 H13G 109.5
C134 C135 H13H 109.5
H13G C135 H13H 109.5
C134 C135 H13I 109.5
H13G C135 H13I 109.5
H13H C135 H13I 109.5
N18 C136 C137 177.1(5)
C136 C137 H13J 109.5
C136 C137 H13K 109.5
H13J C137 H13K 109.5
C136 C137 H13L 109.5
H13J C137 H13L 109.5
H13K C137 H13L 109.5

loop_
_geom_bond_atom_site_label_1
_geom_bond_atom_site_label_2
_geom_bond_distance
O1 C1 1.387(3)
O1 C41 1.422(3)
C1 C2 1.385(4)
C1 C6 1.397(4)
C2 C3 1.400(3)
C2 S1 1.771(3)
C3 C4 1.395(3)
C3 H3A 0.9500
C4 C5 1.383(4)
C4 C7 1.533(3)
C5 C6 1.396(3)
C5 H5A 0.9500
C6 S4 1.761(3)
C7 C10 1.521(4)
C7 C8 1.524(4)
C7 C9 1.525(4)
C8 H8A 0.9800
C8 H8B 0.9800
C8 H8C 0.9800
C9 H9A 0.9800
C9 H9B 0.9800
C9 H9C 0.9800
C10 H10A 0.9800
C10 H10B 0.9800
C10 H10C 0.9800
S1 C12 1.767(2)
O2 C11 1.373(3)
O2 C59 1.444(3)
C11 C16 1.389(3)
C11 C12 1.392(3)
C12 C13 1.390(3)
C13 C14 1.401(3)
C13 H13Y 0.9500
C14 C15 1.387(3)
C14 C17 1.533(3)
C15 C16 1.402(3)
C15 H15A 0.9500
C16 S2 1.768(2)
C17 C20X 1.491(11)
C17 C18 1.510(8)
C17 C19 1.511(7)
C17 C19X 1.523(14)
C17 C18X 1.541(12)
C17 C20 1.566(6)
C18 H18A 0.9800
C18 H18B 0.9800
C18 H18C 0.9800
C19 H19A 0.9800
C19 H19B 0.9800
C19 H19C 0.9800
C20 H20A 0.9800
C20 H20B 0.9800
C20 H20C 0.9800
C18X H18D 0.9800
C18X H18E 0.9800
C18X H18F 0.9800
C19X H19D 0.9800
C19X H19E 0.9800
C19X H19F 0.9800
C20X H20D 0.9800
C20X H20E 0.9800
C20X H20F 0.9800
S2 C22 1.774(2)
O3 C21 1.382(2)
O3 C50 1.442(3)
C21 C22 1.401(3)
C21 C26 1.405(3)
C22 C23 1.397(3)
C23 C24 1.389(3)
C23 H23 0.9500
C24 C25 1.395(3)
C24 C27 1.530(3)
C25 C26 1.395(3)
C25 H25 0.9500
C26 S3 1.772(2)
C27 C29X 1.506(15)
C27 C30 1.512(5)
C27 C29 1.533(6)
C27 C28 1.540(5)
C27 C30X 1.541(13)
C27 C28X 1.553(13)
C28 H28A 0.9800
C28 H28B 0.9800
C28 H28C 0.9800
C29 H29A 0.9800
C29 H29B 0.9800
C29 H29C 0.9800
C30 H30A 0.9800
C30 H30B 0.9800
C30 H30C 0.9800
C28X H28D 0.9800
C28X H28E 0.9800
C28X H28F 0.9800
C29X H29D 0.9800
C29X H29E 0.9800
C29X H29F 0.9800
C30X H30D 0.9800
C30X H30E 0.9800
C30X H30F 0.9800
S3 C32 1.771(2)
O4 C31 1.372(3)
O4 C66 1.435(3)
C31 C32 1.394(3)
C31 C36 1.397(3)
C32 C33 1.396(3)
C33 C34 1.392(3)
C33 H33 0.9500
C34 C35 1.387(4)
C34 C37 1.530(3)
C35 C36 1.402(3)
C35 H35 0.9500
C36 S4 1.766(2)
C37 C39 1.520(5)
C37 C38 1.527(6)
C37 C40 1.542(5)
C38 H38A 0.9800
C38 H38B 0.9800
C38 H38C 0.9800
C39 H39A 0.9800
C39 H39B 0.9800
C39 H39C 0.9800
C40 H40A 0.9800
C40 H40B 0.9800
C40 H40C 0.9800
C41 C42 1.506(4)
C41 H41A 0.9900
C41 H41B 0.9900
C42 O5 1.234(3)
C42 N1 1.342(3)
N1 N2 1.387(3)
N1 H1 0.8800
N2 C43 1.387(4)
N2 H2 0.8800
C43 O6 1.195(4)
C43 N3 1.368(4)
N3 C44 1.407(4)
N3 H3 0.851(18)
C44 C45 1.342(6)
C44 C49 1.400(5)
C45 C46 1.380(5)
C45 H45 0.9500
C46 C47 1.368(6)
C46 H46 0.9500
C47 C48 1.341(7)
C47 N4 1.466(5)
C48 C49 1.392(5)
C48 H48 0.9500
C49 H49 0.9500
N4 O8 1.208(6)
N4 O7 1.222(7)
C50 C51 1.516(4)
C50 H50A 0.9900
C50 H50B 0.9900
C51 O9 1.204(4)
C51 N5 1.344(4)
N5 N6 1.382(3)
N5 H5 0.847(18)
N6 C52 1.358(4)
N6 H6 0.836(19)
C52 O10 1.230(3)
C52 N7 1.365(4)
N7 C53 1.393(4)
N7 H7 0.834(18)
C53 C58 1.393(4)
C53 C54 1.399(4)
C54 C55 1.381(4)
C54 H54 0.9500
C55 C56 1.385(4)
C55 H55 0.9500
C56 C57 1.378(4)
C56 N8 1.460(4)
C57 C58 1.379(4)
C57 H57 0.9500
C58 H58 0.9500
N8 O12 1.221(4)
N8 O11 1.225(4)
C59 C60 1.504(3)
C59 H59A 0.9900
C59 H59B 0.9900
C60 O13 1.410(9)
C60 O13X 1.429(7)
C60 H60A 0.9900
C60 H60B 0.9900
C60 H60C 0.9900
C60 H60D 0.9900
O13 C61 1.444(11)
C61 C62 1.481(11)
C61 H61A 0.9900
C61 H61B 0.9900
C62 O14 1.381(9)
C62 H62A 0.9900
C62 H62B 0.9900
O14 C63 1.388(3)
O14 C62X 1.410(8)
C63 C64X 1.422(6)
C63 C64 1.500(7)
C63 H63A 0.9900
C63 H63B 0.9900
C63 H63C 0.9900
C63 H63D 0.9900
C64 O15 1.417(9)
C64 H64A 0.9900
C64 H64B 0.9900
O15 C65 1.426(5)
C65 O15X 1.451(5)
C65 C66 1.506(3)
C65 H65A 0.9900
C65 H65B 0.9900
C65 H65C 0.9900
C65 H65D 0.9900
C66 H66A 0.9900
C66 H66B 0.9900
O13X C61X 1.421(8)
C61X C62X 1.508(9)
C61X H61C 0.9900
C61X H61D 0.9900
C62X H62C 0.9900
C62X H62D 0.9900
C64X O15X 1.401(7)
C64X H64C 0.9900
C64X H64D 0.9900
O16 C67 1.383(3)
O16 C107 1.441(3)
C67 C72 1.400(3)
C67 C68 1.401(3)
C68 C69 1.399(3)
C68 S8 1.770(2)
C69 C70 1.397(3)
C69 H69 0.9500
C70 C71 1.398(3)
C70 C73 1.529(4)
C71 C72 1.390(3)
C71 H71 0.9500
C72 S5 1.774(2)
C73 C74 1.444(6)
C73 C76X 1.449(13)
C73 C76 1.533(5)
C73 C75X 1.581(12)
C73 C74X 1.591(13)
C73 C75 1.595(6)
C74 H74A 0.9800
C74 H74B 0.9800
C74 H74C 0.9800
C75 H75A 0.9800
C75 H75B 0.9800
C75 H75C 0.9800
C76 H76A 0.9800
C76 H76B 0.9800
C76 H76C 0.9800
C74X H74D 0.9800
C74X H74E 0.9800
C74X H74F 0.9800
C75X H75D 0.9800
C75X H75E 0.9800
C75X H75F 0.9800
C76X H76D 0.9800
C76X H76E 0.9800
C76X H76F 0.9800
S5 C78 1.774(2)
O17 C77 1.365(3)
O17 C125 1.443(3)
C77 C78 1.393(3)
C77 C82 1.397(3)
C78 C79 1.398(3)
C79 C80 1.389(3)
C79 H79 0.9500
C80 C81 1.403(3)
C80 C83 1.531(3)
C81 C82 1.390(4)
C81 H81 0.9500
C82 S6 1.768(2)
C83 C84X 1.451(10)
C83 C86 1.493(6)
C83 C85X 1.527(8)
C83 C86X 1.561(10)
C83 C84 1.563(6)
C83 C85 1.573(6)
C84 H84A 0.9800
C84 H84B 0.9800
C84 H84C 0.9800
C85 H85A 0.9800
C85 H85B 0.9800
C85 H85C 0.9800
C86 H86A 0.9800
C86 H86B 0.9800
C86 H86C 0.9800
C84X H84D 0.9800
C84X H84E 0.9800
C84X H84F 0.9800
C85X H85D 0.9800
C85X H85E 0.9800
C85X H85F 0.9800
C86X H86D 0.9800
C86X H86E 0.9800
C86X H86F 0.9800
S6 C88 1.768(2)
O18 C87 1.381(3)
O18 C116 1.428(3)
C87 C92 1.387(3)
C87 C88 1.395(3)
C88 C89 1.397(4)
C89 C90 1.402(4)
C89 H89 0.9500
C90 C91 1.396(4)
C90 C93 1.531(4)
C91 C92 1.398(4)
C91 H91 0.9500
C92 S7 1.766(3)
C93 C96 1.494(6)
C93 C95 1.501(5)
C93 C94 1.557(7)
C94 H94A 0.9800
C94 H94B 0.9800
C94 H94C 0.9800
C95 H95A 0.9800
C95 H95B 0.9800
C95 H95C 0.9800
C96 H96A 0.9800
C96 H96B 0.9800
C96 H96C 0.9800
S7 C98 1.768(3)
O19 C97 1.371(3)
O19 C132 1.440(3)
C97 C98 1.393(3)
C97 C102 1.394(3)
C98 C99 1.400(3)
C99 C100 1.391(3)
C99 H99 0.9500
C100 C101 1.397(3)
C100 C103 1.531(3)
C101 C102 1.397(3)
C101 H101 0.9500
C102 S8 1.776(2)
C103 C105 1.519(4)
C103 C106 1.536(4)
C103 C104 1.536(4)
C104 H10D 0.9800
C104 H10E 0.9800
C104 H10F 0.9800
C105 H10G 0.9800
C105 H10H 0.9800
C105 H10I 0.9800
C106 H10J 0.9800
C106 H10K 0.9800
C106 H10L 0.9800
C107 C108 1.518(4)
C107 H10M 0.9900
C107 H10N 0.9900
C108 O20 1.211(3)
C108 N9 1.352(4)
N9 N10 1.382(4)
N9 H9 0.852(18)
N10 C109 1.349(4)
N10 H10 0.830(19)
C109 O21 1.223(3)
C109 N11X 1.333(7)
C109 N11 1.414(5)
N11 C110 1.393(6)
N11 H11 0.8800
C110 C115 1.390(7)
C110 C111 1.399(6)
C111 C112 1.371(7)
C111 H111 0.9500
C112 C113 1.345(8)
C112 H112 0.9500
C113 C114 1.377(7)
C113 N12 1.484(8)
C114 C115 1.391(7)
C114 H114 0.9500
C115 H115 0.9500
N12 O22 1.210(9)
N12 O23 1.232(9)
N11X C10X 1.395(8)
N11X H11X 0.8800
C10X C11X 1.386(8)
C10X C15X 1.399(9)
C11X C12X 1.382(9)
C11X H11Y 0.9500
C12X C13X 1.385(9)
C12X H12X 0.9500
C13X C14X 1.363(9)
C13X N12X 1.462(9)
C14X C15X 1.387(9)
C14X H14X 0.9500
C15X H15X 0.9500
N12X O23X 1.219(9)
N12X O22X 1.237(10)
C116 C117 1.505(4)
C116 H11A 0.9900
C116 H11B 0.9900
C117 O24 1.226(3)
C117 N13 1.333(3)
N13 N14 1.383(3)
N13 H13 0.842(17)
N14 C118 1.379(3)
N14 H14 0.844(18)
C118 O25 1.205(3)
C118 N15 1.373(3)
N15 C119 1.392(4)
N15 H15 0.843(18)
C119 C120 1.379(5)
C119 C124 1.400(4)
C120 C121 1.383(5)
C120 H120 0.9500
C121 C122 1.366(6)
C121 H121 0.9500
C122 C123 1.364(6)
C122 N16 1.463(5)
C123 C124 1.387(5)
C123 H123 0.9500
C124 H124 0.9500
N16 O26 1.218(6)
N16 O27 1.228(6)
C125 C126 1.505(4)
C125 H12A 0.9900
C125 H12B 0.9900
C126 O28 1.422(3)
C126 H12C 0.9900
C126 H12D 0.9900
O28 C127 1.416(3)
C127 C128 1.500(5)
C127 H12E 0.9900
C127 H12F 0.9900
C128 O29 1.419(4)
C128 H12G 0.9900
C128 H12H 0.9900
O29 C129 1.412(4)
C129 C130 1.508(6)
C129 H12I 0.9900
C129 H12J 0.9900
C130 O30 1.374(5)
C130 H13A 0.9900
C130 H13B 0.9900
O30 C131 1.424(4)
C131 C132 1.507(4)
C131 H13C 0.9900
C131 H13D 0.9900
C132 H13E 0.9900
C132 H13F 0.9900
C133 Cl3 1.522(9)
C133 Cl1 1.565(9)
C133 Cl2 1.955(13)
C133 H133 1.0000
N17 C134 0.968(6)
C134 C135 1.515(6)
C135 H13G 0.9800
C135 H13H 0.9800
C135 H13I 0.9800
N18 C136 0.970(5)
C136 C137 1.512(6)
C137 H13J 0.9800
C137 H13K 0.9800
C137 H13L 0.9800

loop_
_geom_hbond_atom_site_label_D
_geom_hbond_atom_site_label_H
_geom_hbond_atom_site_label_A
_geom_hbond_distance_DH
_geom_hbond_distance_HA
_geom_hbond_distance_DA
_geom_hbond_angle_DHA
_geom_hbond_site_symmetry_A
N1 H1 O3 0.88 2.39 3.036(3) 130.4 .
N2 H2 N5 0.88 2.69 3.373(3) 135.6 .
N2 H2 O10 0.88 2.37 3.109(3) 141.6 .
N3 H3 O10 0.851(18) 1.94(2) 2.781(4) 169(4) .
C45 H45 O6 0.95 2.29 2.905(4) 121.8 .
C50 H50B S3 0.99 2.59 3.200(3) 120.2 .
N5 H5 S2 0.847(18) 2.36(2) 3.196(3) 170(4) .
N6 H6 O24 0.836(19) 1.90(2) 2.710(3) 163(4) 2_645
N7 H7 O24 0.834(18) 2.22(3) 2.983(3) 152(4) 2_645
N7 H7 Cl3 0.834(18) 2.93(4) 3.345(4) 113(3) .
C54 H54 O10 0.95 2.30 2.885(4) 119.6 .
C63 H63B O11 0.99 2.28 3.220(4) 158.8 4_566
C107 H10M S8 0.99 2.66 3.177(3) 113.0 .
N9 H9 S5 0.852(18) 2.43(2) 3.263(3) 166(3) .
N10 H10 O5 0.830(19) 1.90(2) 2.722(3) 171(4) 2_755
C114 H114 O22 0.95 1.86 2.665(11) 140.7 3_676
C115 H115 Cl2 0.95 2.91 3.532(8) 124.2 2_655
N11X H11X O5 0.88 2.50 3.281(8) 148.1 2_755
C15X H15X O21 0.95 2.21 2.837(7) 122.9 .
N13 H13 O16 0.842(17) 2.32(3) 2.947(2) 132(3) .
N14 H14 O21 0.844(18) 2.37(2) 3.116(3) 148(3) .
N15 H15 O21 0.843(18) 2.05(2) 2.875(3) 165(3) .
C120 H120 O25 0.95 2.28 2.861(4) 118.7 .
C128 H12G Cl2 0.99 2.99 3.724(5) 132.1 3_665
C129 H12J N12 0.99 2.56 3.209(9) 122.8 4_575
C129 H12J O22 0.99 2.50 3.415(9) 153.4 2_645
C133 H133 O9 1.00 2.18 3.129(9) 158.3 .

loop_
_geom_torsion_atom_site_label_1
_geom_torsion_atom_site_label_2
_geom_torsion_atom_site_label_3
_geom_torsion_atom_site_label_4
_geom_torsion
C41 O1 C1 C2 -85.9(3)
C41 O1 C1 C6 97.0(3)
O1 C1 C2 C3 -174.9(2)
C6 C1 C2 C3 2.1(3)
O1 C1 C2 S1 15.4(3)
C6 C1 C2 S1 -167.53(19)
C1 C2 C3 C4 -1.0(4)
S1 C2 C3 C4 169.72(19)
C2 C3 C4 C5 -0.6(4)
C2 C3 C4 C7 178.8(2)
C3 C4 C5 C6 1.2(3)
C7 C4 C5 C6 -178.2(2)
C4 C5 C6 C1 0.0(4)
C4 C5 C6 S4 -170.69(19)
C2 C1 C6 C5 -1.6(4)
O1 C1 C6 C5 175.5(2)
C2 C1 C6 S4 168.43(19)
O1 C1 C6 S4 -14.5(3)
C5 C4 C7 C10 -0.8(3)
C3 C4 C7 C10 179.8(2)
C5 C4 C7 C8 121.6(3)
C3 C4 C7 C8 -57.8(3)
C5 C4 C7 C9 -121.3(3)
C3 C4 C7 C9 59.3(3)
C1 C2 S1 C12 -41.9(3)
C3 C2 S1 C12 148.0(2)
C59 O2 C11 C16 87.7(3)
C59 O2 C11 C12 -91.5(3)
O2 C11 C12 C13 177.6(3)
C16 C11 C12 C13 -1.6(4)
O2 C11 C12 S1 6.8(4)
C16 C11 C12 S1 -172.4(2)
C2 S1 C12 C13 136.4(3)
C2 S1 C12 C11 -52.4(3)
C11 C12 C13 C14 -1.4(5)
S1 C12 C13 C14 170.1(3)
C12 C13 C14 C15 3.9(5)
C12 C13 C14 C17 -174.5(3)
C13 C14 C15 C16 -3.5(5)
C17 C14 C15 C16 174.8(3)
O2 C11 C16 C15 -177.2(2)
C12 C11 C16 C15 2.0(4)
O2 C11 C16 S2 -7.9(4)
C12 C11 C16 S2 171.3(2)
C14 C15 C16 C11 0.6(4)
C14 C15 C16 S2 -169.5(2)
C15 C14 C17 C20X 8.6(13)
C13 C14 C17 C20X -173.1(13)
C15 C14 C17 C18 100.5(7)
C13 C14 C17 C18 -81.2(7)
C15 C14 C17 C19 -135.0(6)
C13 C14 C17 C19 43.3(7)
C15 C14 C17 C19X -116.0(11)
C13 C14 C17 C19X 62.2(12)
C15 C14 C17 C18X 131.4(14)
C13 C14 C17 C18X -50.4(14)
C15 C14 C17 C20 -17.4(7)
C13 C14 C17 C20 160.8(6)
C11 C16 S2 C22 44.2(3)
C15 C16 S2 C22 -145.9(2)
C50 O3 C21 C22 125.5(2)
C50 O3 C21 C26 -57.5(3)
O3 C21 C22 C23 -178.5(2)
C26 C21 C22 C23 4.4(3)
O3 C21 C22 S2 -7.3(3)
C26 C21 C22 S2 175.52(17)
C16 S2 C22 C23 -129.92(19)
C16 S2 C22 C21 58.4(2)
C21 C22 C23 C24 -0.1(4)
S2 C22 C23 C24 -172.1(2)
C22 C23 C24 C25 -3.7(4)
C22 C23 C24 C27 176.1(3)
C23 C24 C25 C26 3.4(4)
C27 C24 C25 C26 -176.4(3)
C24 C25 C26 C21 0.8(4)
C24 C25 C26 S3 173.5(2)
O3 C21 C26 C25 178.3(2)
C22 C21 C26 C25 -4.7(3)
O3 C21 C26 S3 6.5(3)
C22 C21 C26 S3 -176.45(17)
C23 C24 C27 C29X 176.1(13)
C25 C24 C27 C29X -4.1(13)
C23 C24 C27 C30 5.5(5)
C25 C24 C27 C30 -174.7(4)
C23 C24 C27 C29 -115.5(3)
C25 C24 C27 C29 64.3(3)
C23 C24 C27 C28 126.6(3)
C25 C24 C27 C28 -53.6(4)
C23 C24 C27 C30X -60.2(9)
C25 C24 C27 C30X 119.5(9)
C23 C24 C27 C28X 53.7(10)
C25 C24 C27 C28X -126.5(9)
C25 C26 S3 C32 141.40(18)
C21 C26 S3 C32 -46.4(2)
C66 O4 C31 C32 -88.8(3)
C66 O4 C31 C36 93.9(3)
O4 C31 C32 C33 -177.7(2)
C36 C31 C32 C33 -0.3(4)
O4 C31 C32 S3 10.6(3)
C36 C31 C32 S3 -172.09(19)
C26 S3 C32 C31 -51.8(2)
C26 S3 C32 C33 136.1(2)
C31 C32 C33 C34 0.6(4)
S3 C32 C33 C34 173.0(2)
C32 C33 C34 C35 0.0(4)
C32 C33 C34 C37 -179.1(3)
C33 C34 C35 C36 -1.0(4)
C37 C34 C35 C36 178.1(3)
O4 C31 C36 C35 176.7(2)
C32 C31 C36 C35 -0.6(4)
O4 C31 C36 S4 -12.4(4)
C32 C31 C36 S4 170.3(2)
C34 C35 C36 C31 1.3(4)
C34 C35 C36 S4 -170.5(2)
C35 C34 C37 C39 12.8(5)
C33 C34 C37 C39 -168.2(4)
C35 C34 C37 C38 -111.6(4)
C33 C34 C37 C38 67.4(4)
C35 C34 C37 C40 130.1(3)
C33 C34 C37 C40 -50.9(4)
C5 C6 S4 C36 -135.1(2)
C1 C6 S4 C36 54.5(2)
C31 C36 S4 C6 38.4(3)
C35 C36 S4 C6 -150.3(2)
C1 O1 C41 C42 170.0(3)
O1 C41 C42 O5 -172.5(4)
O1 C41 C42 N1 9.0(5)
O5 C42 N1 N2 2.3(6)
C41 C42 N1 N2 -179.2(3)
C42 N1 N2 C43 -62.5(4)
N1 N2 C43 O6 -13.7(4)
N1 N2 C43 N3 167.5(2)
O6 C43 N3 C44 0.2(5)
N2 C43 N3 C44 178.9(3)
C43 N3 C44 C45 5.4(5)
C43 N3 C44 C49 -175.6(3)
C49 C44 C45 C46 -2.6(7)
N3 C44 C45 C46 176.3(4)
C44 C45 C46 C47 1.8(8)
C45 C46 C47 C48 0.4(9)
C45 C46 C47 N4 179.0(5)
C46 C47 C48 C49 -1.6(7)
N4 C47 C48 C49 179.7(4)
C47 C48 C49 C44 0.8(6)
C45 C44 C49 C48 1.4(6)
N3 C44 C49 C48 -177.6(3)
C48 C47 N4 O8 11.9(7)
C46 C47 N4 O8 -166.8(5)
C48 C47 N4 O7 -167.4(5)
C46 C47 N4 O7 14.0(8)
C21 O3 C50 C51 -106.3(2)
O3 C50 C51 O9 -165.4(2)
O3 C50 C51 N5 16.2(3)
O9 C51 N5 N6 -3.4(4)
C50 C51 N5 N6 174.9(2)
C51 N5 N6 C52 76.9(4)
N5 N6 C52 O10 13.3(6)
N5 N6 C52 N7 -168.5(3)
O10 C52 N7 C53 6.0(6)
N6 C52 N7 C53 -172.2(3)
C52 N7 C53 C58 -167.0(4)
C52 N7 C53 C54 15.4(6)
C58 C53 C54 C55 -2.2(5)
N7 C53 C54 C55 175.3(3)
C53 C54 C55 C56 2.0(5)
C54 C55 C56 C57 0.2(5)
C54 C55 C56 N8 -177.7(3)
C55 C56 C57 C58 -2.3(4)
N8 C56 C57 C58 175.6(3)
C56 C57 C58 C53 2.0(5)
N7 C53 C58 C57 -177.6(3)
C54 C53 C58 C57 0.1(5)
C57 C56 N8 O12 17.6(4)
C55 C56 N8 O12 -164.5(3)
C57 C56 N8 O11 -161.5(3)
C55 C56 N8 O11 16.4(4)
C11 O2 C59 C60 174.2(2)
O2 C59 C60 O13 -169.5(6)
O2 C59 C60 O13X 171.2(4)
O13X C60 O13 C61 -61.0(19)
C59 C60 O13 C61 -152.5(9)
C60 O13 C61 C62 -66.4(15)
O13 C61 C62 O14 71.1(14)
C61 C62 O14 C63 151.6(8)
C61 C62 O14 C62X 57.2(19)
C62 O14 C63 C64X 151.2(6)
C62X O14 C63 C64X 173.5(6)
C62 O14 C63 C64 -174.7(6)
C62X O14 C63 C64 -152.4(6)
O14 C63 C64 O15 -58.7(8)
C64X C63 C64 O15 40.4(7)
C63 C64 O15 C65 79.8(11)
C64 O15 C65 O15X 38.6(6)
C64 O15 C65 C66 139.0(7)
C31 O4 C66 C65 176.0(2)
O15 C65 C66 O4 164.2(5)
O15X C65 C66 O4 -165.0(3)
O13 C60 O13X C61X 53.5(18)
C59 C60 O13X C61X 147.7(6)
C60 O13X C61X C62X 71.8(9)
C62 O14 C62X C61X -59.1(19)
C63 O14 C62X C61X -155.2(6)
O13X C61X C62X O14 -66.6(10)
O14 C63 C64X O15X 56.7(7)
C64 C63 C64X O15X -39.3(6)
C63 C64X O15X C65 -81.5(8)
O15 C65 O15X C64X -49.3(6)
C66 C65 O15X C64X -138.0(5)
C107 O16 C67 C72 -125.6(2)
C107 O16 C67 C68 57.3(3)
O16 C67 C68 C69 -177.6(2)
C72 C67 C68 C69 5.3(3)
O16 C67 C68 S8 -6.0(3)
C72 C67 C68 S8 176.90(18)
C67 C68 C69 C70 -1.1(4)
S8 C68 C69 C70 -173.5(2)
C68 C69 C70 C71 -3.3(4)
C68 C69 C70 C73 176.6(3)
C69 C70 C71 C72 3.6(4)
C73 C70 C71 C72 -176.4(3)
C70 C71 C72 C67 0.5(4)
C70 C71 C72 S5 172.6(2)
O16 C67 C72 C71 177.7(2)
C68 C67 C72 C71 -5.0(3)
O16 C67 C72 S5 6.2(3)
C68 C67 C72 S5 -176.52(18)
C69 C70 C73 C74 -63.2(4)
C71 C70 C73 C74 116.8(4)
C69 C70 C73 C76X 122.3(9)
C71 C70 C73 C76X -57.7(9)
C69 C70 C73 C76 168.8(4)
C71 C70 C73 C76 -11.2(6)
C69 C70 C73 C75X -16.5(10)
C71 C70 C73 C75X 163.5(10)
C69 C70 C73 C74X -120.9(8)
C71 C70 C73 C74X 59.1(8)
C69 C70 C73 C75 56.6(4)
C71 C70 C73 C75 -123.5(3)
C71 C72 S5 C78 124.92(19)
C67 C72 S5 C78 -63.2(2)
C125 O17 C77 C78 -87.7(3)
C125 O17 C77 C82 92.0(3)
O17 C77 C78 C79 177.5(2)
C82 C77 C78 C79 -2.1(3)
O17 C77 C78 S5 7.8(3)
C82 C77 C78 S5 -171.93(17)
C72 S5 C78 C77 -42.1(2)
C72 S5 C78 C79 147.65(17)
C77 C78 C79 C80 -1.4(3)
S5 C78 C79 C80 169.20(18)
C78 C79 C80 C81 4.3(3)
C78 C79 C80 C83 -174.8(2)
C79 C80 C81 C82 -3.8(4)
C83 C80 C81 C82 175.3(2)
C80 C81 C82 C77 0.3(4)
C80 C81 C82 S6 -169.5(2)
O17 C77 C82 C81 -177.0(2)
C78 C77 C82 C81 2.7(3)
O17 C77 C82 S6 -8.0(3)
C78 C77 C82 S6 171.72(17)
C79 C80 C83 C84X -2.7(9)
C81 C80 C83 C84X 178.2(9)
C79 C80 C83 C86 140.8(5)
C81 C80 C83 C86 -38.2(5)
C79 C80 C83 C85X -129.6(7)
C81 C80 C83 C85X 51.3(7)
C79 C80 C83 C86X 120.6(6)
C81 C80 C83 C86X -58.5(7)
C79 C80 C83 C84 20.2(5)
C81 C80 C83 C84 -158.9(4)
C79 C80 C83 C85 -95.9(5)
C81 C80 C83 C85 85.1(5)
C81 C82 S6 C88 -138.4(2)
C77 C82 S6 C88 52.1(2)
C116 O18 C87 C92 -94.2(3)
C116 O18 C87 C88 87.7(3)
O18 C87 C88 C89 174.8(2)
C92 C87 C88 C89 -3.4(4)
O18 C87 C88 S6 -14.8(4)
C92 C87 C88 S6 167.1(2)
C82 S6 C88 C87 39.0(3)
C82 S6 C88 C89 -150.1(2)
C87 C88 C89 C90 1.8(4)
S6 C88 C89 C90 -169.7(2)
C88 C89 C90 C91 0.6(5)
C88 C89 C90 C93 -179.1(3)
C89 C90 C91 C92 -1.5(5)
C93 C90 C91 C92 178.2(3)
O18 C87 C92 C91 -175.6(2)
C88 C87 C92 C91 2.5(4)
O18 C87 C92 S7 14.5(4)
C88 C87 C92 S7 -167.3(2)
C90 C91 C92 C87 -0.1(5)
C90 C91 C92 S7 170.7(2)
C91 C90 C93 C96 -122.5(4)
C89 C90 C93 C96 57.3(5)
C91 C90 C93 C95 4.1(5)
C89 C90 C93 C95 -176.2(4)
C91 C90 C93 C94 120.0(4)
C89 C90 C93 C94 -60.3(4)
C87 C92 S7 C98 -49.5(3)
C91 C92 S7 C98 140.1(2)
C132 O19 C97 C98 -95.7(3)
C132 O19 C97 C102 87.4(3)
O19 C97 C98 C99 -176.8(2)
C102 C97 C98 C99 0.2(4)
O19 C97 C98 S7 12.2(3)
C102 C97 C98 S7 -170.74(18)
C92 S7 C98 C97 -42.2(3)
C92 S7 C98 C99 146.3(2)
C97 C98 C99 C100 -1.4(4)
S7 C98 C99 C100 170.4(2)
C98 C99 C100 C101 1.4(4)
C98 C99 C100 C103 -175.9(2)
C99 C100 C101 C102 -0.3(3)
C103 C100 C101 C102 177.0(2)
O19 C97 C102 C101 177.9(2)
C98 C97 C102 C101 0.9(3)
O19 C97 C102 S8 -10.8(3)
C98 C97 C102 S8 172.17(18)
C100 C101 C102 C97 -0.9(4)
C100 C101 C102 S8 -172.71(18)
C99 C100 C103 C105 -152.9(2)
C101 C100 C103 C105 30.0(3)
C99 C100 C103 C106 -32.5(3)
C101 C100 C103 C106 150.3(2)
C99 C100 C103 C104 87.4(3)
C101 C100 C103 C104 -89.7(3)
C69 C68 S8 C102 -135.2(2)
C67 C68 S8 C102 52.9(2)
C97 C102 S8 C68 50.7(2)
C101 C102 S8 C68 -137.57(18)
C67 O16 C107 C108 114.1(2)
O16 C107 C108 O20 166.0(2)
O16 C107 C108 N9 -15.7(3)
O20 C108 N9 N10 3.5(4)
C107 C108 N9 N10 -174.7(2)
C108 N9 N10 C109 -81.5(3)
N9 N10 C109 O21 -8.5(5)
N9 N10 C109 N11X 173.4(4)
N9 N10 C109 N11 171.2(3)
O21 C109 N11 C110 -12.4(8)
N11X C109 N11 C110 162.3(16)
N10 C109 N11 C110 167.9(5)
C109 N11 C110 C115 -14.4(9)
C109 N11 C110 C111 168.8(6)
C115 C110 C111 C112 -2.0(8)
N11 C110 C111 C112 175.0(5)
C110 C111 C112 C113 0.0(9)
C111 C112 C113 C114 1.8(9)
C111 C112 C113 N12 -178.4(6)
C112 C113 C114 C115 -1.5(9)
N12 C113 C114 C115 178.7(6)
N11 C110 C115 C114 -174.5(5)
C111 C110 C115 C114 2.3(8)
C113 C114 C115 C110 -0.7(8)
C112 C113 N12 O22 165.2(7)
C114 C113 N12 O22 -15.0(10)
C112 C113 N12 O23 -15.5(10)
C114 C113 N12 O23 164.3(7)
O21 C109 N11X C10X -4.9(11)
N10 C109 N11X C10X 172.7(6)
N11 C109 N11X C10X -12.2(8)
C109 N11X C10X C11X 164.8(6)
C109 N11X C10X C15X -17.0(10)
N11X C10X C11X C12X 177.8(7)
C15X C10X C11X C12X -0.4(11)
C10X C11X C12X C13X -1.8(11)
C11X C12X C13X C14X 1.6(12)
C11X C12X C13X N12X -179.1(7)
C12X C13X C14X C15X 0.8(12)
N12X C13X C14X C15X -178.6(7)
C13X C14X C15X C10X -2.9(12)
C11X C10X C15X C14X 2.7(11)
N11X C10X C15X C14X -175.4(7)
C14X C13X N12X O23X 164.4(9)
C12X C13X N12X O23X -15.0(12)
C14X C13X N12X O22X -14.6(12)
C12X C13X N12X O22X 166.0(9)
C87 O18 C116 C117 -170.9(2)
O18 C116 C117 O24 174.1(2)
O18 C116 C117 N13 -5.9(3)
O24 C117 N13 N14 4.1(4)
C116 C117 N13 N14 -175.9(2)
C117 N13 N14 C118 61.2(3)
N13 N14 C118 O25 14.4(4)
N13 N14 C118 N15 -168.6(2)
O25 C118 N15 C119 3.4(4)
N14 C118 N15 C119 -173.5(2)
C118 N15 C119 C120 -22.3(5)
C118 N15 C119 C124 160.0(3)
N15 C119 C120 C121 -176.6(4)
C124 C119 C120 C121 1.0(6)
C119 C120 C121 C122 -0.2(7)
C120 C121 C122 C123 -1.4(7)
C120 C121 C122 N16 177.4(4)
C121 C122 C123 C124 2.0(6)
N16 C122 C123 C124 -176.7(3)
C122 C123 C124 C119 -1.2(5)
C120 C119 C124 C123 -0.4(5)
N15 C119 C124 C123 177.4(3)
C123 C122 N16 O26 -12.4(5)
C121 C122 N16 O26 168.8(4)
C123 C122 N16 O27 166.6(4)
C121 C122 N16 O27 -12.2(6)
C77 O17 C125 C126 -168.9(2)
O17 C125 C126 O28 -174.4(2)
C125 C126 O28 C127 -151.8(3)
C126 O28 C127 C128 -74.6(3)
O28 C127 C128 O29 70.7(4)
C127 C128 O29 C129 167.5(4)
C128 O29 C129 C130 -171.6(4)
O29 C129 C130 O30 -67.3(7)
C129 C130 O30 C131 79.4(7)
C130 O30 C131 C132 146.5(4)
C97 O19 C132 C131 177.3(3)
O30 C131 C132 O19 169.6(3)

loop_
_platon_squeeze_void_nr
_platon_squeeze_void_average_x
_platon_squeeze_void_average_y
_platon_squeeze_void_average_z
_platon_squeeze_void_volume
_platon_squeeze_void_count_electrons
_platon_squeeze_void_content
1 0.702 0.030 0.625 7 1 ' '
2 0.152 0.203 -0.002 256 62 ' '
3 0.810 0.088 0.487 12 1 ' '
4 0.640 0.213 0.930 77 18 ' '
5 0.152 0.297 0.498 256 62 ' '
6 0.640 0.287 0.430 77 18 ' '
7 0.810 0.412 0.987 12 1 ' '
8 0.702 0.470 0.125 7 1 ' '
9 0.298 0.530 0.875 7 1 ' '
10 0.848 0.703 0.502 256 62 ' '
11 0.190 0.588 0.012 12 1 ' '
12 0.360 0.713 0.570 77 18 ' '
13 0.848 0.797 0.002 256 62 ' '
14 0.360 0.787 0.070 77 18 ' '
15 0.190 0.912 0.512 12 1 ' '
16 0.298 0.970 0.375 7 1 ' '
